data_7249413
loop_
_publ_author_name
'Chen, Zhe-Hong'
'Zhang, Xiao-Yue'
'Li, Da-Huan'
'Li, Xin-Xiong'
'Sun, Yan-Qiong'
'Sun, Cai'
'Zheng, Shou-Tian'

_publ_section_title
;
 Organic--inorganic hybrid Co-containing polyoxotungstate as an oxygen
 evolution catalyst
;
_journal_issue 41
_journal_name_full CrystEngComm
_journal_page_first 5840
_journal_page_last 5844
_journal_paper_doi 10.1039/D4CE00873A
_journal_volume 26
_journal_year 2024
_chemical_formula_moiety
'Co2 Ge H4 K2 O40 W9, C10 H18 Co N2 O7, C10 H8 N2 O1.863, C5 H4 N O, Co0.5 H3 O2, H2 O, H O, 0.137(O)'
_chemical_formula_sum 'C25 H40 Co3.5 Ge K2 N5 O54 W9'
_chemical_formula_weight 3286.31
_chemical_name_systematic zxy48
_space_group_crystal_system triclinic
_space_group_IT_number 2
_space_group_name_Hall '-P 1'
_space_group_name_H-M_alt 'P -1'
_atom_sites_solution_hydrogens mixed
_atom_sites_solution_primary dual
_audit_creation_date 2024-02-19
_audit_creation_method
;
Olex2 1.5
(compiled 2021.08.20 svn.r13c46975 for OlexSys, GUI svn.r6396)
;
_audit_update_record
;
2024-05-14 deposited with the CCDC.	2024-10-01 downloaded from the CCDC.
;
_cell_angle_alpha 67.274(2)
_cell_angle_beta 76.636(2)
_cell_angle_gamma 87.587(2)
_cell_formula_units_Z 2
_cell_length_a 11.7657(3)
_cell_length_b 15.6126(3)
_cell_length_c 19.2536(4)
_cell_measurement_reflns_used 6080
_cell_measurement_temperature 100.15
_cell_measurement_theta_max 23.9640
_cell_measurement_theta_min 1.8493
_cell_volume 3169.44(13)
_computing_molecular_graphics 'Olex2 1.5 (Dolomanov et al., 2009)'
_computing_publication_material 'Olex2 1.5 (Dolomanov et al., 2009)'
_computing_structure_refinement 'SHELXL 2018/3 (Sheldrick, 2015)'
_computing_structure_solution 'SHELXT 2014/5 (Sheldrick, 2014)'
_diffrn_ambient_temperature 100.15
_diffrn_measured_fraction_theta_full 0.995
_diffrn_measured_fraction_theta_max 0.995
_diffrn_measurement_device_type 'Bruker P4'
_diffrn_measurement_method '\w scans'
_diffrn_radiation_monochromator graphite
_diffrn_radiation_type MoK\a
_diffrn_radiation_wavelength 0.71073
_diffrn_reflns_av_R_equivalents 0.0361
_diffrn_reflns_av_unetI/netI 0.0445
_diffrn_reflns_Laue_measured_fraction_full 0.995
_diffrn_reflns_Laue_measured_fraction_max 0.995
_diffrn_reflns_limit_h_max 14
_diffrn_reflns_limit_h_min -11
_diffrn_reflns_limit_k_max 18
_diffrn_reflns_limit_k_min -18
_diffrn_reflns_limit_l_max 22
_diffrn_reflns_limit_l_min -22
_diffrn_reflns_number 32809
_diffrn_reflns_point_group_measured_fraction_full 0.995
_diffrn_reflns_point_group_measured_fraction_max 0.995
_diffrn_reflns_theta_full 25.028
_diffrn_reflns_theta_max 25.028
_diffrn_reflns_theta_min 1.781
_exptl_absorpt_coefficient_mu 17.863
_exptl_absorpt_correction_type none
_exptl_crystal_colour 'clear pink'
_exptl_crystal_colour_lustre clear
_exptl_crystal_colour_primary pink
_exptl_crystal_density_diffrn 3.444
_exptl_crystal_description plate
_exptl_crystal_F_000 2975
_exptl_crystal_size_max 1.5
_exptl_crystal_size_mid 1
_exptl_crystal_size_min 0.2
_refine_diff_density_max 3.507
_refine_diff_density_min -2.870
_refine_diff_density_rms 0.402
_refine_ls_extinction_method none
_refine_ls_goodness_of_fit_ref 1.064
_refine_ls_hydrogen_treatment constr
_refine_ls_matrix_type full
_refine_ls_number_parameters 984
_refine_ls_number_reflns 11136
_refine_ls_number_restraints 78
_refine_ls_restrained_S_all 1.077
_refine_ls_R_factor_all 0.0744
_refine_ls_R_factor_gt 0.0526
_refine_ls_shift/su_max 0.008
_refine_ls_shift/su_mean 0.000
_refine_ls_structure_factor_coef Fsqd
_refine_ls_weighting_details 'w=1/[\s^2^(Fo^2^)+(0.0904P)^2^+72.8714P] where P=(Fo^2^+2Fc^2^)/3'
_refine_ls_weighting_scheme calc
_refine_ls_wR_factor_gt 0.1436
_refine_ls_wR_factor_ref 0.1605
_reflns_Friedel_coverage 0.000
_reflns_number_gt 8563
_reflns_number_total 11136
_reflns_threshold_expression 'I > 2\s(I)'
_cod_data_source_file d4ce00873a2.cif
_cod_data_source_block a
_cod_depositor_comments 'Adding full bibliography for 7249413--7249414.cif.'
_cod_original_cell_volume 3169.45(13)
_cod_original_formula_sum 'C25 H40 Co3.50 Ge K2 N5 O54 W9'
_cod_database_code 7249413
_shelx_shelxl_version_number 2018/3
_shelx_space_group_comment
;
The symmetry employed for this shelxl refinement is uniquely defined
by the following loop, which should always be used as a source of
symmetry information in preference to the above space-group names.
They are only intended as comments.
;
_shelx_estimated_absorpt_t_max 0.124
_shelx_estimated_absorpt_t_min 0.015
_olex2_refinement_description
;
1. Fixed Uiso
 At 1.2 times of:
  All C(H) groups
 At 1.5 times of:
  All O(H,H) groups
2. Uiso/Uaniso restraints and constraints
Uanis(O50) \\sim Ueq: with sigma of 0.005 and sigma for terminal atoms of 0.0025
Uanis(O43) \\sim Ueq, Uanis(C11) \\sim Ueq, Uanis(O44) \\sim Ueq, Uanis(O45)
\\sim Ueq, Uanis(O53) \\sim Ueq: with sigma of 0.01 and sigma for terminal
atoms of 0.005
Uanis(W4) \\sim Ueq, Uanis(O55) \\sim Ueq: with sigma of 0.05 and sigma for
terminal atoms of 0.0025
Uanis(W4) \\sim Ueq: with sigma of 0.001 and sigma for terminal atoms of 0.0005
Uanis(O55) \\sim Ueq: with sigma of 0.001 and sigma for terminal atoms of 0.0005
Uanis(W7A) \\sim Ueq: with sigma of 0.001 and sigma for terminal atoms of 0.0005
: with sigma of 0.0005 and sigma for terminal atoms of 0.00025
Uanis(W8A) \\sim Ueq: with sigma of 0.001 and sigma for terminal atoms of 0.0005
Uanis(W2A) \\sim Ueq: with sigma of 0.01 and sigma for terminal atoms of 0.02
Uanis(O52) \\sim Ueq: with sigma of 0.01 and sigma for terminal atoms of 0.02
Uanis(W2) \\sim Ueq: with sigma of 0.001 and sigma for terminal atoms of 0.002
Uanis(W1) = Uanis(W1A)
Uanis(W2) = Uanis(W2A)
Uanis(O46) = Uanis(O46A)
3. Rigid body (RIGU) restrains
 W1A
 with sigma for 1-2 distances of 0.01 and sigma for 1-3 distances of 0.02
 O46A
 with sigma for 1-2 distances of 0.001 and sigma for 1-3 distances of 0.001
 W2A
 with sigma for 1-2 distances of 0.01 and sigma for 1-3 distances of 0.02
 O53A
 with sigma for 1-2 distances of 0.001 and sigma for 1-3 distances of 0.001
4. Others
 Sof(W1A)=1-FVAR(1)
 Sof(W1)=FVAR(1)
 Sof(W2A)=1-FVAR(2)
 Sof(W2)=FVAR(2)
 Sof(O53A)=1-FVAR(3)
 Sof(O53)=FVAR(3)
 Sof(O45A)=1-FVAR(4)
 Sof(O45)=FVAR(4)
 Sof(O46A)=1-FVAR(5)
 Sof(O46)=FVAR(5)
 Fixed Sof: W4(0.95) W4A(0.05) W5(0.91) W5A(0.09) W7(0.95) W7A(0.05) W8(0.94)
 W8A(0.06) W9(0.86) W9A(0.14) O43(0.5) H43A(0.5) H43B(0.5) H45A(0.5) H45B(0.5)
 O44(0.5) H44A(0.5) H44B(0.5) H53A(0.5) H53B(0.5)
5.a Riding coordinates:
 O53(H53A,H53B)
5.b Free rotating group:
 O51(H51A,H51B)
5.c Rotating group:
 O36(H36A,H36B), O37(H37A,H37B), O39(H39A,H39B), O38(H38A,H38B), O40(H40A,
 H40B), O43(H43A,H43B), O45(H45A,H45B), O44(H44A,H44B), O50(H50A,H50B),
 O49(H49A,H49B)
5.d Aromatic/amide H refined with riding coordinates:
 C2(H2), C5(H5), C7(H7), C4(H4), C1(H1), C8(H8), C9(H9), C19(H19), C10(H10),
 C15(H15), C17(H17), C14(H14), C18(H18), C22(H22), C21(H21), C20(H20), C12(H12),
  C11(H11), C24(H24), C25(H25)
;
_smtbx_masks_void_probe_radius 1.2
_smtbx_masks_void_truncation_radius 1.2
_olex2_submission_original_sample_id zxy48
_olex2_submission_special_instructions 'No special instructions were received'

loop_
_space_group_symop_operation_xyz
'x, y, z'
'-x, -y, -z'

loop_
_atom_site_label
_atom_site_type_symbol
_atom_site_fract_x
_atom_site_fract_y
_atom_site_fract_z
_atom_site_U_iso_or_equiv
_atom_site_adp_type
_atom_site_occupancy
_atom_site_site_symmetry_order
_atom_site_calc_flag
_atom_site_refinement_flags_posn
_atom_site_refinement_flags_adp
_atom_site_refinement_flags_occupancy
_atom_site_disorder_assembly
_atom_site_disorder_group
W2 W 1.1071(5) 0.2192(3) 0.6727(2) 0.0179(5) Uani 0.74(2) 1 d . U P A 1
W1 W 1.29013(13) 0.40714(10) 0.57979(11) 0.0203(4) Uani 0.904(7) 1 d . . P A 1
W3 W 0.79956(6) 0.24575(5) 0.77760(4) 0.02748(18) Uani 1 1 d . . . . .
W4 W 1.19919(8) 0.64200(5) 0.57249(4) 0.02406(19) Uani 0.95 1 d . U P A 1
W4A W 1.1554(10) 0.6573(8) 0.5913(6) 0.001(3) Uiso 0.05 1 d . . P A 2
W5 W 1.20998(11) 0.31979(9) 0.77541(7) 0.0244(3) Uani 0.91 1 d . . P A .
W5A W 1.1709(10) 0.3302(10) 0.7963(6) 0.023(3) Uani 0.09 1 d . . P A 2
W6 W 0.71803(6) 0.45996(5) 0.76056(4) 0.0323(2) Uani 1 1 d . . . . .
W7 W 0.90624(10) 0.35021(5) 0.87321(4) 0.0290(2) Uani 0.95 1 d . . P A 1
W7A W 0.8560(13) 0.3601(10) 0.8859(9) 0.017(4) Uani 0.05 1 d . U P A 2
W8 W 0.92598(10) 0.66483(5) 0.65944(4) 0.0280(2) Uani 0.94 1 d . . P A 1
W8A W 0.8755(17) 0.6697(14) 0.6703(11) 0.047(6) Uani 0.06 1 d . U P A 2
W9 W 1.12004(14) 0.55377(14) 0.76766(10) 0.0278(3) Uani 0.86 1 d . . P A 1
W9A W 1.0763(9) 0.5621(9) 0.7816(7) 0.037(3) Uani 0.14 1 d . . P A 2
Ge1 Ge 1.00138(13) 0.44301(10) 0.66319(8) 0.0202(4) Uani 1 1 d . . . . .
Co2 Co 1.04078(17) 0.39884(14) 0.50291(10) 0.0211(5) Uani 1 1 d . . . . .
Co1 Co 0.78575(17) 0.42521(14) 0.58355(11) 0.0225(5) Uani 1 1 d . . . . .
Co3 Co 0.24922(19) 0.83429(16) 0.77497(12) 0.0294(5) Uani 1 1 d . . . . .
O14 O 1.2010(8) 0.4446(7) 0.5102(6) 0.024(2) Uani 1 1 d . . . . .
O8 O 0.8019(9) 0.2935(7) 0.6677(6) 0.022(2) Uani 1 1 d . . . . .
O31 O 0.9566(8) 0.4627(7) 0.5774(5) 0.021(2) Uani 1 1 d . . . . .
O9 O 0.9556(9) 0.2096(7) 0.7462(5) 0.022(2) Uani 1 1 d . . . . .
O17 O 1.1339(9) 0.6247(7) 0.5010(6) 0.026(2) Uani 1 1 d . . . . .
O26 O 1.0523(9) 0.3039(7) 0.8400(6) 0.023(2) Uiso 1 1 d . . . . .
O6 O 0.6799(10) 0.3240(8) 0.7881(6) 0.030(3) Uani 1 1 d . . . . .
O12 O 1.2548(9) 0.2778(7) 0.6080(6) 0.028(3) Uani 1 1 d . . . . .
O23 O 1.3301(10) 0.3619(7) 0.6850(7) 0.034(3) Uani 1 1 d . . . . .
O11 O 1.0335(9) 0.2736(7) 0.5944(6) 0.024(2) Uani 1 1 d . . . . .
O5 O 0.7215(9) 0.4832(7) 0.6633(6) 0.027(3) Uani 1 1 d . . . . .
O35 O 0.6147(10) 0.3920(8) 0.5916(7) 0.042(3) Uani 1 1 d . . . . .
O1 O 0.8864(10) 0.6495(8) 0.5804(6) 0.030(3) Uani 1 1 d . . . . .
O21 O 0.8355(10) 0.2417(8) 0.8715(6) 0.034(3) Uani 1 1 d . . . . .
O27 O 1.1992(11) 0.4481(8) 0.7667(6) 0.038(3) Uani 1 1 d . . . . .
O22 O 1.1793(9) 0.2139(7) 0.7601(6) 0.030(3) Uani 1 1 d . . . . .
O18 O 1.0758(11) 0.7187(8) 0.5948(6) 0.039(3) Uani 1 1 d . . . . .
O34 O 0.8889(10) 0.3895(7) 0.7451(6) 0.028(3) Uani 1 1 d . . . . .
O15 O 1.2800(10) 0.5279(8) 0.5874(6) 0.036(3) Uani 1 1 d . . . . .
O24 O 1.2271(11) 0.6267(8) 0.6764(6) 0.037(3) Uani 1 1 d . . . . .
O19 O 1.0069(12) 0.6469(8) 0.7472(6) 0.037(3) Uani 1 1 d . . . . .
O20 O 0.7626(12) 0.4101(8) 0.8651(6) 0.042(3) Uani 1 1 d . . . . .
O33 O 1.1180(9) 0.3688(7) 0.6714(5) 0.022(2) Uani 1 1 d . . . . .
O3 O 0.8117(11) 0.5666(8) 0.7373(6) 0.038(3) Uani 1 1 d . . . . .
O32 O 1.0478(10) 0.5465(7) 0.6659(6) 0.031(3) Uani 1 1 d . . . . .
O10 O 1.1203(9) 0.1072(7) 0.6829(6) 0.028(3) Uani 1 1 d . . . . .
O13 O 1.4291(10) 0.4156(8) 0.5244(7) 0.037(3) Uani 1 1 d . . . . .
O25 O 0.9873(12) 0.4664(8) 0.8341(7) 0.043(3) Uani 1 1 d . . . . .
O16 O 1.3119(11) 0.7246(8) 0.5181(6) 0.038(3) Uani 1 1 d . . . . .
O36 O 0.3239(10) 0.7673(8) 0.6999(7) 0.034(3) Uani 1 1 d . . . . .
H36A H 0.268940 0.736080 0.692856 0.051 Uiso 1 1 d R U . . .
H36B H 0.369590 0.722689 0.721827 0.051 Uiso 1 1 d R U . . .
O37 O 0.2397(11) 0.7085(8) 0.8749(7) 0.039(3) Uani 1 1 d . . . . .
H37A H 0.211730 0.661976 0.867514 0.058 Uiso 1 1 d R U . . .
H37B H 0.187540 0.712336 0.914264 0.058 Uiso 1 1 d R U . . .
O39 O 0.2652(10) 0.9604(8) 0.6807(6) 0.033(3) Uani 1 1 d . . . . .
H39A H 0.201640 0.993054 0.685677 0.050 Uiso 1 1 d R U . . .
H39B H 0.266088 0.951503 0.637287 0.050 Uiso 1 1 d R U . . .
O7 O 0.7228(10) 0.1417(8) 0.8125(6) 0.034(3) Uani 1 1 d . . . . .
O41 O 0.1760(10) 0.8906(8) 0.8531(6) 0.031(3) Uani 1 1 d . . . . .
O4 O 0.5800(12) 0.4918(9) 0.7923(7) 0.045(3) Uani 1 1 d . . . . .
O30 O 0.8913(12) 0.3141(8) 0.9715(6) 0.042(3) Uani 1 1 d . . . . .
O38 O 0.4241(11) 0.8533(9) 0.7808(7) 0.043(3) Uani 1 1 d . . . . .
H38A H 0.438771 0.811779 0.824862 0.064 Uiso 1 1 d R U . . .
H38B H 0.435086 0.907910 0.784079 0.064 Uiso 1 1 d R U . . .
N1 N 0.2333(11) 0.9380(9) 0.8801(7) 0.026(3) Uani 1 1 d . . . . .
O2 O 0.8545(12) 0.7621(9) 0.6638(7) 0.050(4) Uani 1 1 d . . . . .
O40 O 0.0796(11) 0.8079(9) 0.7671(7) 0.039(3) Uani 1 1 d . . . . .
H40A H 0.028623 0.846279 0.781498 0.059 Uiso 1 1 d R U . . .
H40B H 0.049512 0.750819 0.801629 0.059 Uiso 1 1 d R U . . .
N2 N 0.5027(12) 1.1875(9) 1.0387(8) 0.032(3) Uani 1 1 d . . . . .
O46 O 0.6412(11) 0.9908(10) 0.5363(8) 0.039(4) Uani 0.863(16) 1 d . . P B 1
O42 O 0.5564(13) 1.2336(9) 1.0700(7) 0.050(4) Uani 1 1 d . . . . .
O47 O 1.4260(14) 0.9508(12) 0.2631(9) 0.077(6) Uani 1 1 d . . . . .
O28 O 1.2882(11) 0.2779(8) 0.8458(7) 0.045(4) Uani 1 1 d . . . . .
O48 O -0.1184(13) 0.8486(10) 0.8490(9) 0.055(4) Uani 1 1 d . . . . .
N3 N 1.3159(15) 0.9563(11) 0.3004(9) 0.050(5) Uani 1 1 d . . . . .
C3 C 0.3446(12) 1.0364(10) 0.9406(8) 0.017(3) Uani 1 1 d . . . . .
C2 C 0.3359(14) 1.0728(10) 0.8645(9) 0.025(4) Uani 1 1 d . . . . .
H2 H 0.369374 1.133225 0.831364 0.030 Uiso 1 1 calc R U . . .
C5 C 0.2417(13) 0.8988(11) 0.9549(8) 0.026(4) Uani 1 1 d . . . . .
H5 H 0.211903 0.836620 0.985371 0.031 Uiso 1 1 calc R U . . .
C7 C 0.4709(14) 1.1702(11) 0.9294(9) 0.025(3) Uani 1 1 d . . . . .
H7 H 0.483660 1.193687 0.874641 0.030 Uiso 1 1 calc R U . . .
C6 C 0.4004(11) 1.0885(10) 0.9743(8) 0.019(3) Uani 1 1 d . . . . .
C4 C 0.2921(13) 0.9464(10) 0.9875(9) 0.026(4) Uani 1 1 d . . . . .
H4 H 0.291940 0.919433 1.041000 0.031 Uiso 1 1 calc R U . . .
C1 C 0.2803(15) 1.0235(11) 0.8360(9) 0.030(4) Uani 1 1 d . . . . .
H1 H 0.274842 1.050780 0.783544 0.037 Uiso 1 1 calc R U . . .
N4 N 0.7499(13) 0.9868(10) 0.5010(8) 0.037(4) Uani 1 1 d . . . . .
C8 C 0.5209(14) 1.2161(11) 0.9623(9) 0.029(4) Uani 1 1 d . . . . .
H8 H 0.570229 1.270126 0.930058 0.035 Uiso 1 1 calc R U . . .
C9 C 0.4391(15) 1.1095(13) 1.0855(8) 0.033(4) Uani 1 1 d . . . . .
H9 H 0.431190 1.087655 1.139837 0.040 Uiso 1 1 calc R U . . .
C13 C 1.0918(16) 0.9636(12) 0.3809(9) 0.032(4) Uani 1 1 d . . . . .
C19 C 0.7918(16) 0.9036(13) 0.5093(11) 0.042(5) Uani 1 1 d . . . . .
H19 H 0.743681 0.849248 0.542384 0.050 Uiso 1 1 calc R U . . .
C10 C 0.3842(14) 1.0602(11) 1.0549(8) 0.026(4) Uani 1 1 d . . . . .
H10 H 0.335144 1.006619 1.088794 0.031 Uiso 1 1 calc R U . . .
C15 C 1.2599(19) 0.8803(13) 0.3589(12) 0.049(5) Uani 1 1 d . . . . .
H15 H 1.298110 0.823387 0.373064 0.059 Uiso 1 1 calc R U . . .
C17 C 0.9283(15) 1.0589(12) 0.4189(9) 0.034(4) Uani 1 1 d . . . . .
H17 H 0.976835 1.114003 0.389454 0.040 Uiso 1 1 calc R U . . .
C16 C 0.9741(14) 0.9719(11) 0.4231(9) 0.025(3) Uani 1 1 d . . . . .
N5 N -0.0925(14) 0.8893(13) 0.8918(10) 0.054(5) Uani 1 1 d . . . . .
C14 C 1.1480(17) 0.8841(14) 0.3984(11) 0.044(5) Uani 1 1 d . . . . .
H14 H 1.109354 0.829249 0.438993 0.052 Uiso 1 1 calc R U . . .
C18 C 0.8192(16) 1.0655(13) 0.4552(9) 0.036(4) Uani 1 1 d . . . . .
H18 H 0.789694 1.124837 0.449229 0.043 Uiso 1 1 calc R U . . .
O43 O 0.4500(17) 0.4372(14) 0.9340(11) 0.022(4) Uani 0.5 1 d . U P C .
H43A H 0.446088 0.478858 0.883213 0.032 Uiso 0.5 1 d R U P . .
H43B H 0.371741 0.411425 0.953023 0.032 Uiso 0.5 1 d R U P . .
C23 C -0.0175(16) 0.9778(14) 0.9780(10) 0.050(6) Uani 1 1 d . . . . .
C22 C -0.0267(18) 1.0252(15) 0.8984(11) 0.056(7) Uani 1 1 d . . . . .
H22 H -0.007988 1.090181 0.873706 0.067 Uiso 1 1 calc R U . . .
C21 C -0.0605(19) 0.9815(16) 0.8580(12) 0.052(6) Uani 1 1 d . . . . .
H21 H -0.062108 1.015429 0.805303 0.063 Uiso 1 1 calc R U . . .
C20 C 0.9012(15) 0.8948(12) 0.4718(10) 0.035(4) Uani 1 1 d . . . . .
H20 H 0.928324 0.834416 0.479092 0.042 Uiso 1 1 calc R U . . .
O45 O 0.417(5) 0.384(5) 1.102(3) 0.02(3) Uani 0.22(11) 1 d . U P C 1
H45A H 0.471667 0.325044 1.119957 0.023 Uiso 0.5 1 d R U P . .
H45B H 0.346369 0.340608 1.101873 0.023 Uiso 0.5 1 d R U P . .
O29 O 1.1719(14) 0.5762(9) 0.8357(7) 0.052(4) Uani 1 1 d . . . . .
C12 C 1.154(2) 1.0406(15) 0.3213(12) 0.063(7) Uani 1 1 d . . . . .
H12 H 1.119842 1.099260 0.308345 0.076 Uiso 1 1 calc R U . . .
C11 C 1.261(2) 1.0345(17) 0.2815(14) 0.070(7) Uani 1 1 d . U . . .
H11 H 1.299176 1.087829 0.238650 0.084 Uiso 1 1 calc R U . . .
O44 O 0.346(2) 0.5589(19) 1.0063(14) 0.043(6) Uani 0.5 1 d . U P C .
H44A H 0.281535 0.524709 1.052102 0.064 Uiso 0.5 1 d R U P . .
H44B H 0.342715 0.619129 1.013693 0.064 Uiso 0.5 1 d R U P . .
C24 C -0.0571(18) 0.8820(15) 1.0088(11) 0.054(6) Uani 1 1 d . . . . .
H24 H -0.059231 0.845481 1.061687 0.065 Uiso 1 1 calc R U . . .
C25 C -0.092(2) 0.8404(17) 0.9654(14) 0.064(7) Uani 1 1 d . . . . .
H25 H -0.116165 0.776287 0.988297 0.077 Uiso 1 1 calc R U . . .
Co4 Co 0.500000 0.500000 1.000000 0.0694(13) Uani 1 2 d S . P . .
K1 K 1.5422(4) 0.7732(4) 0.4690(3) 0.0574(13) Uani 1 1 d . . . . .
K2 K 1.4690(6) 0.5222(5) 0.6605(4) 0.0851(19) Uani 1 1 d . . . . .
O50 O 0.4655(12) 0.8694(10) 0.5639(8) 0.049(3) Uani 1 1 d . U . . .
H50A H 0.402923 0.919709 0.547057 0.073 Uiso 1 1 d R U . . .
H50B H 0.529382 0.913816 0.565589 0.073 Uiso 1 1 d R U . . .
O49 O 0.4740(15) 1.0478(12) 0.6305(11) 0.076(5) Uani 1 1 d . . . . .
H49A H 0.502121 1.044991 0.673610 0.114 Uiso 1 1 d R U . . .
H49B H 0.399860 1.015701 0.654951 0.114 Uiso 1 1 d R U . . .
O55 O 1.6289(12) 0.6814(10) 0.5988(8) 0.054(4) Uani 1 1 d . U . . .
O51 O 0.5974(16) 0.7444(15) 0.7235(11) 0.084(6) Uani 1 1 d G . . . .
H51A H 0.572974 0.788526 0.686712 0.126 Uiso 1 1 d G U . . .
H51B H 0.673019 0.748260 0.706944 0.126 Uiso 1 1 d G U . . .
O52 O 0.4135(17) 0.6069(16) 0.8037(13) 0.108(7) Uani 1 1 d . U . . .
O53 O -0.179(2) 0.661(2) 0.8752(16) 0.067(11) Uani 0.57(5) 1 d . U P D 1
H53A H -0.182131 0.614065 0.918827 0.100 Uiso 0.5 1 d R U P . .
H53B H -0.228311 0.644725 0.854407 0.100 Uiso 0.5 1 d R U P . .
W1A W 1.2660(11) 0.4243(9) 0.6004(8) 0.0203(4) Uani 0.096(7) 1 d . . P A 2
W2A W 1.0874(9) 0.2278(6) 0.6823(5) 0.0179(5) Uani 0.26(2) 1 d . U P A 2
O53A O -0.171(3) 0.581(3) 0.8850(19) 0.057(14) Uani 0.43(5) 1 d . . P D 2
O45A O 0.451(9) 0.375(3) 1.100(3) 0.18(2) Uani 0.78(11) 1 d . . P C 2
O54 O 1.4991(13) 0.7737(11) 0.3263(9) 0.066(5) Uani 1 1 d . . . . .
O46A O 0.500000 1.000000 0.500000 0.039(4) Uani 0.27(3) 2 d S . P B 2

loop_
_atom_site_aniso_label
_atom_site_aniso_U_11
_atom_site_aniso_U_22
_atom_site_aniso_U_33
_atom_site_aniso_U_23
_atom_site_aniso_U_13
_atom_site_aniso_U_12
W2 0.0184(9) 0.0131(6) 0.0161(7) -0.0011(4) -0.0005(6) 0.0027(6)
W1 0.0209(5) 0.0152(4) 0.0181(6) 0.0025(4) -0.0075(5) -0.0002(4)
W3 0.0321(4) 0.0205(4) 0.0200(3) 0.0028(3) -0.0053(3) -0.0050(3)
W4 0.0312(4) 0.0167(4) 0.0200(3) 0.0002(3) -0.0099(3) -0.0026(3)
W5 0.0295(7) 0.0198(5) 0.0176(6) 0.0030(4) -0.0116(5) -0.0007(5)
W5A 0.012(6) 0.034(6) 0.009(5) 0.005(4) 0.003(4) 0.000(4)
W6 0.0414(4) 0.0252(4) 0.0192(3) 0.0006(3) -0.0021(3) 0.0017(3)
W7 0.0445(6) 0.0220(4) 0.0134(4) -0.0001(3) -0.0052(4) -0.0003(4)
W7A 0.017(4) 0.017(4) 0.017(4) -0.0062(17) -0.0036(14) 0.0019(10)
W8 0.0413(6) 0.0178(4) 0.0196(4) -0.0017(3) -0.0066(4) 0.0010(4)
W8A 0.047(6) 0.047(6) 0.047(6) -0.018(2) -0.0105(17) 0.0034(11)
W9 0.0455(10) 0.0176(6) 0.0184(7) -0.0019(5) -0.0119(7) -0.0021(7)
W9A 0.054(7) 0.022(4) 0.026(5) -0.002(3) -0.009(5) 0.000(5)
Ge1 0.0278(9) 0.0149(8) 0.0141(7) 0.0010(6) -0.0088(6) -0.0021(6)
Co2 0.0248(11) 0.0170(10) 0.0137(9) 0.0035(8) -0.0062(8) -0.0014(8)
Co1 0.0234(11) 0.0190(11) 0.0165(10) 0.0031(8) -0.0054(8) -0.0009(8)
Co3 0.0363(12) 0.0294(13) 0.0232(11) -0.0081(9) -0.0112(9) -0.0013(10)
O14 0.023(5) 0.012(5) 0.022(5) 0.010(4) -0.008(4) -0.001(4)
O8 0.030(6) 0.011(5) 0.025(5) -0.005(4) -0.009(4) -0.003(4)
O31 0.024(5) 0.020(6) 0.017(5) -0.002(4) -0.009(4) 0.001(4)
O9 0.028(6) 0.014(5) 0.017(5) 0.003(4) -0.005(4) 0.001(4)
O17 0.030(6) 0.017(5) 0.031(6) -0.006(5) -0.014(5) 0.000(4)
O6 0.040(7) 0.029(6) 0.018(5) -0.008(5) -0.001(5) 0.000(5)
O12 0.024(6) 0.023(6) 0.026(6) 0.004(5) -0.009(4) 0.001(4)
O23 0.040(7) 0.015(6) 0.039(7) 0.007(5) -0.022(5) -0.007(5)
O11 0.035(6) 0.015(5) 0.022(5) -0.004(4) -0.012(4) -0.006(4)
O5 0.035(6) 0.014(5) 0.019(5) 0.004(4) -0.003(4) 0.008(4)
O35 0.034(7) 0.022(6) 0.053(8) 0.011(6) -0.023(6) -0.010(5)
O1 0.039(7) 0.026(6) 0.022(6) -0.003(5) -0.010(5) 0.000(5)
O21 0.048(7) 0.038(7) 0.007(5) 0.001(5) -0.003(5) -0.005(5)
O27 0.057(8) 0.027(7) 0.024(6) 0.004(5) -0.023(5) -0.003(6)
O22 0.033(6) 0.024(6) 0.019(5) 0.009(5) -0.012(5) -0.008(5)
O18 0.052(8) 0.030(7) 0.024(6) 0.003(5) -0.011(5) -0.005(6)
O34 0.048(7) 0.010(5) 0.021(5) -0.004(4) -0.003(5) -0.004(5)
O15 0.044(7) 0.031(7) 0.021(6) 0.011(5) -0.018(5) -0.008(5)
O24 0.055(8) 0.022(6) 0.029(6) 0.000(5) -0.018(5) -0.011(5)
O19 0.079(9) 0.019(6) 0.022(6) -0.009(5) -0.023(6) -0.009(6)
O20 0.068(9) 0.020(6) 0.021(6) 0.002(5) 0.001(6) 0.008(6)
O33 0.027(6) 0.018(5) 0.016(5) 0.001(4) -0.007(4) -0.009(4)
O3 0.060(8) 0.022(6) 0.026(6) -0.008(5) 0.002(5) 0.003(6)
O32 0.045(7) 0.017(6) 0.024(6) 0.004(5) -0.018(5) 0.001(5)
O10 0.037(6) 0.012(5) 0.028(6) 0.003(4) -0.014(5) -0.005(4)
O13 0.030(6) 0.023(6) 0.039(7) 0.010(5) -0.012(5) -0.003(5)
O25 0.071(9) 0.025(7) 0.027(6) -0.001(5) -0.015(6) -0.010(6)
O16 0.050(8) 0.033(7) 0.029(6) -0.004(5) -0.019(5) -0.009(6)
O36 0.036(7) 0.034(7) 0.039(7) -0.021(6) -0.012(5) 0.003(5)
O37 0.055(8) 0.031(7) 0.033(7) -0.009(5) -0.021(6) -0.006(6)
O39 0.042(7) 0.038(7) 0.027(6) -0.017(5) -0.013(5) -0.004(5)
O7 0.035(6) 0.027(6) 0.031(6) 0.000(5) -0.010(5) -0.005(5)
O41 0.036(6) 0.028(6) 0.037(6) -0.019(5) -0.014(5) -0.011(5)
O4 0.061(9) 0.041(8) 0.026(6) -0.018(6) 0.013(6) 0.004(6)
O30 0.073(9) 0.031(7) 0.023(6) -0.009(5) -0.012(6) -0.004(6)
O38 0.048(8) 0.035(7) 0.043(7) -0.004(6) -0.024(6) -0.006(6)
N1 0.028(7) 0.027(8) 0.018(6) -0.004(6) -0.001(5) -0.001(6)
O2 0.065(9) 0.027(7) 0.035(7) 0.006(6) -0.003(6) 0.009(6)
O40 0.042(7) 0.041(8) 0.037(7) -0.016(6) -0.011(6) 0.002(6)
N2 0.044(9) 0.024(8) 0.031(8) -0.008(6) -0.020(7) 0.004(6)
O46 0.021(7) 0.039(8) 0.033(7) 0.004(6) 0.005(5) 0.003(6)
O42 0.074(10) 0.039(8) 0.043(8) -0.013(6) -0.024(7) -0.020(7)
O47 0.068(10) 0.064(11) 0.048(9) 0.013(8) 0.014(8) 0.029(8)
O28 0.058(8) 0.025(7) 0.041(7) 0.014(6) -0.037(6) -0.013(6)
O48 0.062(9) 0.040(8) 0.062(10) -0.023(7) -0.008(7) 0.013(7)
N3 0.055(10) 0.038(10) 0.041(9) -0.009(8) 0.008(8) 0.021(8)
C3 0.022(7) 0.012(7) 0.017(7) -0.006(6) -0.004(6) 0.000(6)
C2 0.044(10) 0.008(7) 0.021(8) -0.001(6) -0.010(7) 0.005(6)
C5 0.031(9) 0.027(9) 0.014(7) -0.007(6) 0.007(6) -0.005(7)
C7 0.036(9) 0.021(8) 0.019(7) -0.004(6) -0.015(7) 0.006(7)
C6 0.012(7) 0.022(8) 0.021(7) -0.005(6) -0.007(6) 0.006(6)
C4 0.032(9) 0.014(8) 0.028(8) 0.001(7) -0.014(7) -0.002(6)
C1 0.048(10) 0.022(9) 0.029(9) -0.013(7) -0.018(8) 0.005(7)
N4 0.047(9) 0.028(8) 0.040(8) -0.012(7) -0.021(7) 0.003(7)
C8 0.035(9) 0.026(9) 0.024(8) -0.004(7) -0.009(7) -0.006(7)
C9 0.043(10) 0.046(11) 0.003(7) -0.006(7) 0.005(6) -0.010(8)
C13 0.049(11) 0.028(9) 0.027(9) -0.011(7) -0.024(8) 0.015(8)
C19 0.037(10) 0.038(11) 0.040(10) 0.001(9) -0.019(8) 0.002(8)
C10 0.031(9) 0.025(9) 0.018(8) -0.006(7) -0.004(6) -0.001(7)
C15 0.064(14) 0.027(10) 0.049(12) -0.003(9) -0.021(10) 0.011(9)
C17 0.035(10) 0.030(10) 0.028(9) 0.002(7) -0.016(7) -0.002(7)
C16 0.035(9) 0.017(8) 0.020(8) -0.002(6) -0.013(7) 0.005(7)
N5 0.043(10) 0.054(12) 0.044(10) -0.005(9) 0.005(8) 0.014(8)
C14 0.046(12) 0.045(12) 0.040(11) -0.014(9) -0.014(9) 0.005(9)
C18 0.047(11) 0.035(10) 0.030(9) -0.008(8) -0.022(8) -0.007(8)
O43 0.028(6) 0.024(6) 0.018(6) -0.015(4) -0.001(4) 0.001(4)
C23 0.030(10) 0.046(13) 0.035(11) 0.016(9) 0.007(8) 0.012(9)
C22 0.052(12) 0.042(12) 0.032(10) 0.016(10) 0.010(9) 0.028(10)
C21 0.057(13) 0.055(14) 0.029(10) -0.010(10) 0.008(9) 0.012(11)
C20 0.043(11) 0.029(10) 0.033(9) -0.008(8) -0.018(8) 0.018(8)
O45 0.02(3) 0.01(3) 0.01(3) -0.003(12) -0.005(8) 0.000(5)
O29 0.098(11) 0.029(7) 0.031(7) -0.003(6) -0.034(7) -0.005(7)
C12 0.074(16) 0.037(12) 0.042(12) 0.008(10) 0.012(11) 0.021(11)
C11 0.069(10) 0.057(10) 0.061(10) -0.008(7) 0.000(8) 0.023(8)
O44 0.043(7) 0.045(8) 0.041(7) -0.017(5) -0.012(5) 0.007(5)
C24 0.056(13) 0.047(13) 0.031(10) 0.009(10) -0.004(9) 0.024(10)
C25 0.067(15) 0.045(14) 0.057(15) 0.003(12) -0.012(12) 0.014(11)
Co4 0.089(4) 0.058(3) 0.051(3) -0.020(2) 0.004(2) -0.005(2)
K1 0.051(3) 0.069(3) 0.053(3) -0.025(2) -0.013(2) 0.015(2)
K2 0.086(4) 0.073(4) 0.089(4) -0.012(3) -0.040(3) -0.008(3)
O50 0.047(4) 0.050(4) 0.048(4) -0.017(3) -0.012(2) 0.003(2)
O49 0.069(11) 0.064(11) 0.091(13) -0.032(10) -0.006(9) -0.007(9)
O55 0.054(4) 0.053(4) 0.054(4) -0.0206(17) -0.0126(13) 0.0030(10)
O51 0.077(12) 0.117(17) 0.086(13) -0.074(12) -0.015(10) 0.022(11)
O52 0.072(11) 0.124(15) 0.108(13) -0.025(11) -0.021(10) 0.034(10)
O53 0.066(12) 0.068(12) 0.066(12) -0.027(6) -0.014(5) 0.002(5)
W1A 0.0209(5) 0.0152(4) 0.0181(6) 0.0025(4) -0.0075(5) -0.0002(4)
W2A 0.0184(9) 0.0131(6) 0.0161(7) -0.0011(4) -0.0005(6) 0.0027(6)
O53A 0.05(2) 0.05(3) 0.06(2) -0.026(17) 0.012(15) 0.030(16)
O45A 0.32(7) 0.030(18) 0.17(4) -0.041(19) -0.04(4) 0.01(3)
O54 0.048(9) 0.065(11) 0.070(10) -0.015(9) -0.003(7) 0.004(8)
O46A 0.021(7) 0.039(8) 0.033(7) 0.004(6) 0.005(5) 0.003(6)

loop_
_atom_type_symbol
_atom_type_description
_atom_type_scat_dispersion_real
_atom_type_scat_dispersion_imag
_atom_type_scat_source
C C 0.0033 0.0016 'International Tables Vol C Tables 4.2.6.8 and 6.1.1.4'
H H 0.0000 0.0000 'International Tables Vol C Tables 4.2.6.8 and 6.1.1.4'
Co Co 0.3494 0.9721 'International Tables Vol C Tables 4.2.6.8 and 6.1.1.4'
Ge Ge 0.1547 1.8001 'International Tables Vol C Tables 4.2.6.8 and 6.1.1.4'
K K 0.2009 0.2494 'International Tables Vol C Tables 4.2.6.8 and 6.1.1.4'
N N 0.0061 0.0033 'International Tables Vol C Tables 4.2.6.8 and 6.1.1.4'
O O 0.0106 0.0060 'International Tables Vol C Tables 4.2.6.8 and 6.1.1.4'
W W -0.8490 6.8722 'International Tables Vol C Tables 4.2.6.8 and 6.1.1.4'

loop_
_geom_angle_atom_site_label_1
_geom_angle_atom_site_label_2
_geom_angle_atom_site_label_3
_geom_angle
_geom_angle_site_symmetry_1
_geom_angle_site_symmetry_3
_geom_angle_publ_flag
O9 W2 O22 85.4(5) . . ?
O9 W2 O33 83.2(5) . . ?
O12 W2 O9 155.0(6) . . ?
O12 W2 O22 84.1(4) . . ?
O12 W2 O33 71.9(4) . . ?
O11 W2 O9 88.2(5) . . ?
O11 W2 O12 92.0(5) . . ?
O11 W2 O22 155.3(6) . . ?
O11 W2 O33 84.3(4) . . ?
O22 W2 O33 71.2(4) . . ?
O10 W2 O9 100.4(5) . . ?
O10 W2 O12 103.5(6) . . ?
O10 W2 O11 106.2(5) . . ?
O10 W2 O22 98.4(5) . . ?
O10 W2 O33 168.9(4) . . ?
O14 W1 O12 93.8(4) . . ?
O14 W1 O23 158.2(5) . . ?
O14 W1 O15 89.9(5) . . ?
O14 W1 O33 85.9(4) . . ?
O14 W1 K1 102.5(4) . 2_866 ?
O14 W1 K2 136.3(4) . . ?
O12 W1 O23 83.5(4) . . ?
O12 W1 O15 158.0(5) . . ?
O12 W1 O33 73.1(4) . . ?
O12 W1 K1 47.7(3) . 2_866 ?
O12 W1 K2 129.7(3) . . ?
O23 W1 O33 72.6(4) . . ?
O23 W1 K1 91.7(4) . 2_866 ?
O23 W1 K2 49.2(3) . . ?
O15 W1 O23 85.0(5) . . ?
O15 W1 O33 85.5(5) . . ?
O15 W1 K1 151.6(4) . 2_866 ?
O15 W1 K2 49.0(3) . . ?
O33 W1 K1 120.4(3) . 2_866 ?
O33 W1 K2 102.2(3) . . ?
O13 W1 O14 103.7(5) . . ?
O13 W1 O12 98.7(5) . . ?
O13 W1 O23 98.0(5) . . ?
O13 W1 O15 101.4(5) . . ?
O13 W1 O33 168.0(4) . . ?
O13 W1 K1 51.0(4) . 2_866 ?
O13 W1 K2 75.9(5) . . ?
K1 W1 K2 109.35(14) 2_866 . ?
O8 W3 O34 83.2(4) . . ?
O9 W3 O8 84.6(4) . . ?
O9 W3 O21 89.5(5) . . ?
O9 W3 O34 85.0(4) . . ?
O6 W3 O8 87.6(4) . . ?
O6 W3 O9 158.2(5) . . ?
O6 W3 O21 90.1(5) . . ?
O6 W3 O34 73.9(4) . . ?
O21 W3 O8 157.7(4) . . ?
O21 W3 O34 74.8(4) . . ?
O7 W3 O8 102.5(5) . . ?
O7 W3 O9 100.7(5) . . ?
O7 W3 O6 100.9(5) . . ?
O7 W3 O21 99.7(5) . . ?
O7 W3 O34 172.2(5) . . ?
O17 W4 O18 91.9(5) . . ?
O17 W4 O15 90.5(5) . . ?
O17 W4 O24 159.9(5) . . ?
O17 W4 O32 87.1(4) . . ?
O17 W4 K2 130.3(4) . . ?
O18 W4 O15 156.1(5) . . ?
O18 W4 O24 84.4(5) . . ?
O18 W4 O32 71.8(4) . . ?
O18 W4 K2 137.1(4) . . ?
O15 W4 O24 85.1(5) . . ?
O15 W4 O32 84.5(4) . . ?
O15 W4 K2 42.2(4) . . ?
O24 W4 O32 73.0(4) . . ?
O24 W4 K2 53.5(4) . . ?
O32 W4 K2 99.6(3) . . ?
O16 W4 O17 104.6(5) . . ?
O16 W4 O18 100.9(6) . . ?
O16 W4 O15 101.4(5) . . ?
O16 W4 O24 95.5(5) . . ?
O16 W4 O32 166.7(5) . . ?
O16 W4 K2 77.9(4) . . ?
O17 W4A O15 72.0(5) . . ?
O17 W4A O16 85.8(6) . . ?
O18 W4A O17 103.7(8) . . ?
O18 W4A O15 171.8(9) . . ?
O18 W4A O24 109.3(10) . . ?
O18 W4A O32 94.4(9) . . ?
O18 W4A O16 110.0(9) . . ?
O24 W4A O17 146.5(8) . . ?
O24 W4A O15 74.5(6) . . ?
O24 W4A O32 82.3(6) . . ?
O24 W4A O16 88.7(6) . . ?
O32 W4A O17 89.3(6) . . ?
O32 W4A O15 78.8(6) . . ?
O32 W4A O16 155.6(8) . . ?
O16 W4A O15 77.0(6) . . ?
W5A W5 O26 26.7(15) . . ?
W5A W5 O23 146.6(14) . . ?
W5A W5 O27 60.0(15) . . ?
W5A W5 O22 115.1(15) . . ?
W5A W5 O33 94.2(14) . . ?
W5A W5 O28 92.2(14) . . ?
W5A W5 K2 113.0(15) . . ?
W5A W5 W1A 121.8(13) . . ?
O26 W5 O27 84.1(5) . . ?
O26 W5 O33 85.1(4) . . ?
O26 W5 K2 138.5(3) . . ?
O26 W5 W1A 122.8(4) . . ?
O23 W5 O26 157.9(4) . . ?
O23 W5 O27 87.6(5) . . ?
O23 W5 O33 73.7(4) . . ?
O23 W5 K2 39.5(4) . . ?
O23 W5 W1A 35.2(4) . . ?
O27 W5 O33 84.9(4) . . ?
O27 W5 K2 54.5(4) . . ?
O27 W5 W1A 78.8(5) . . ?
O22 W5 O26 88.4(5) . . ?
O22 W5 O23 91.8(5) . . ?
O22 W5 O27 157.9(4) . . ?
O22 W5 O33 73.8(4) . . ?
O22 W5 K2 130.8(4) . . ?
O22 W5 W1A 88.1(4) . . ?
O33 W5 K2 92.7(2) . . ?
O33 W5 W1A 39.6(3) . . ?
O28 W5 O26 100.0(6) . . ?
O28 W5 O23 101.6(6) . . ?
O28 W5 O27 99.6(5) . . ?
O28 W5 O22 102.1(5) . . ?
O28 W5 O33 173.5(6) . . ?
O28 W5 K2 86.1(4) . . ?
O28 W5 W1A 136.4(5) . . ?
W1A W5 K2 57.2(2) . . ?
W5 W5A O26 142(2) . . ?
W5 W5A O23 25.5(11) . . ?
W5 W5A O27 102.6(15) . . ?
W5 W5A O22 50.5(14) . . ?
W5 W5A O33 71.8(13) . . ?
W5 W5A O28 68.9(13) . . ?
O26 W5A O23 155.1(10) . . ?
O26 W5A O27 110.7(10) . . ?
O26 W5A O22 92.0(9) . . ?
O26 W5A O33 93.1(8) . . ?
O26 W5A O28 117.5(9) . . ?
O23 W5A O33 63.6(4) . . ?
O27 W5A O23 77.9(6) . . ?
O27 W5A O22 145.5(8) . . ?
O27 W5A O33 86.1(6) . . ?
O27 W5A O28 103.5(9) . . ?
O22 W5A O23 71.5(5) . . ?
O22 W5A O33 66.4(5) . . ?
O28 W5A O23 81.0(6) . . ?
O28 W5A O22 87.2(7) . . ?
O28 W5A O33 140.7(8) . . ?
O6 W6 W7A 77.1(4) . . ?
O6 W6 O34 72.0(4) . . ?
O6 W6 O20 83.1(5) . . ?
O6 W6 K2 89.3(3) . 1_455 ?
O5 W6 W7A 140.8(5) . . ?
O5 W6 O6 89.7(5) . . ?
O5 W6 O34 87.8(4) . . ?
O5 W6 O20 160.8(5) . . ?
O5 W6 O3 94.2(5) . . ?
O5 W6 K2 51.9(4) . 1_455 ?
O34 W6 W7A 53.0(4) . . ?
O34 W6 K2 136.2(3) . 1_455 ?
O20 W6 W7A 20.0(5) . . ?
O20 W6 O34 73.0(4) . . ?
O20 W6 K2 145.2(4) . 1_455 ?
O3 W6 W7A 85.8(5) . . ?
O3 W6 O6 157.2(5) . . ?
O3 W6 O34 85.7(5) . . ?
O3 W6 O20 86.0(5) . . ?
O3 W6 K2 110.7(4) . 1_455 ?
O4 W6 W7A 116.5(5) . . ?
O4 W6 O6 98.7(6) . . ?
O4 W6 O5 101.8(5) . . ?
O4 W6 O34 166.8(5) . . ?
O4 W6 O20 96.9(6) . . ?
O4 W6 O3 102.4(6) . . ?
O4 W6 K2 50.7(5) . 1_455 ?
O26 W7 O21 86.0(5) . . ?
O26 W7 O34 84.6(4) . . ?
O26 W7 O20 157.8(5) . . ?
O21 W7 O34 73.6(4) . . ?
O20 W7 O21 89.3(5) . . ?
O20 W7 O34 73.2(4) . . ?
O25 W7 O26 86.2(5) . . ?
O25 W7 O21 158.0(5) . . ?
O25 W7 O34 85.2(4) . . ?
O25 W7 O20 90.2(6) . . ?
O30 W7 O26 103.3(5) . . ?
O30 W7 O21 99.0(5) . . ?
O30 W7 O34 169.0(5) . . ?
O30 W7 O20 98.9(6) . . ?
O30 W7 O25 102.7(6) . . ?
O26 W7A W6 116.1(6) . . ?
O21 W7A W6 89.2(6) . . ?
O21 W7A O26 69.6(6) . . ?
O21 W7A O34 69.2(6) . . ?
O21 W7A O25 132.2(10) . . ?
O34 W7A W6 46.2(4) . . ?
O34 W7A O26 70.1(5) . . ?
O20 W7A W6 30.7(6) . . ?
O20 W7A O26 146.3(11) . . ?
O20 W7A O21 104.7(11) . . ?
O20 W7A O34 76.9(8) . . ?
O20 W7A O25 99.6(10) . . ?
O20 W7A O30 130.5(13) . . ?
O25 W7A W6 91.4(6) . . ?
O25 W7A O26 67.4(6) . . ?
O25 W7A O34 77.3(6) . . ?
O30 W7A W6 161.1(10) . . ?
O30 W7A O26 82.8(8) . . ?
O30 W7A O21 98.2(9) . . ?
O30 W7A O34 152.6(10) . . ?
O30 W7A O25 96.3(9) . . ?
O1 W8 O18 90.5(5) . . ?
O1 W8 O19 160.6(5) . . ?
O1 W8 O3 92.8(5) . . ?
O1 W8 O32 87.7(5) . . ?
O18 W8 O19 83.4(5) . . ?
O18 W8 O3 156.9(5) . . ?
O18 W8 O32 72.6(5) . . ?
O19 W8 O32 72.9(4) . . ?
O3 W8 O19 86.0(5) . . ?
O3 W8 O32 84.6(5) . . ?
O2 W8 O1 103.7(6) . . ?
O2 W8 O18 101.4(6) . . ?
O2 W8 O19 95.6(6) . . ?
O2 W8 O3 100.0(5) . . ?
O2 W8 O32 167.3(6) . . ?
O1 W8A O18 74.2(8) . . ?
O1 W8A O19 130.9(11) . . ?
O19 W8A O18 67.5(7) . . ?
O3 W8A O1 100.3(12) . . ?
O3 W8A O18 133.0(12) . . ?
O3 W8A O19 85.1(9) . . ?
O2 W8A O1 115.1(13) . . ?
O2 W8A O18 89.9(11) . . ?
O2 W8A O19 94.8(12) . . ?
O2 W8A O3 131.3(15) . . ?
O27 W9 O24 89.8(5) . . ?
O27 W9 O19 158.2(5) . . ?
O27 W9 O32 85.9(4) . . ?
O27 W9 O25 85.2(6) . . ?
O24 W9 O19 90.8(5) . . ?
O24 W9 O32 74.4(4) . . ?
O24 W9 O25 158.4(5) . . ?
O19 W9 O32 73.4(4) . . ?
O19 W9 O25 86.2(5) . . ?
O25 W9 O32 84.2(4) . . ?
O29 W9 O27 101.2(6) . . ?
O29 W9 O24 101.0(6) . . ?
O29 W9 O19 100.1(6) . . ?
O29 W9 O32 171.7(5) . . ?
O29 W9 O25 100.6(6) . . ?
O27 W9A O32 75.2(5) . . ?
O24 W9A O27 70.4(5) . . ?
O24 W9A O32 66.5(5) . . ?
O19 W9A O27 150.3(9) . . ?
O19 W9A O24 88.2(8) . . ?
O19 W9A O32 77.4(7) . . ?
O19 W9A O25 111.2(9) . . ?
O19 W9A O29 115.1(10) . . ?
O25 W9A O27 79.3(8) . . ?
O25 W9A O24 144.2(9) . . ?
O25 W9A O32 88.0(8) . . ?
O25 W9A O29 110.4(9) . . ?
O29 W9A O27 84.4(7) . . ?
O29 W9A O24 85.6(7) . . ?
O29 W9A O32 149.6(8) . . ?
O34 Ge1 O31 111.6(5) . . ?
O34 Ge1 O33 106.8(5) . . ?
O34 Ge1 O32 108.1(5) . . ?
O33 Ge1 O31 110.5(5) . . ?
O32 Ge1 O31 111.8(5) . . ?
O32 Ge1 O33 107.8(5) . . ?
O14 Co2 O31 82.5(4) . 2_766 ?
O14 Co2 O17 169.1(4) . 2_766 ?
O31 Co2 O14 88.2(4) . . ?
O31 Co2 O31 79.8(4) . 2_766 ?
O31 Co2 O17 82.3(4) . 2_766 ?
O31 Co2 O17 90.5(4) 2_766 2_766 ?
O11 Co2 O14 94.3(4) . . ?
O11 Co2 O31 91.3(4) . . ?
O11 Co2 O31 170.6(4) . 2_766 ?
O11 Co2 O17 91.3(4) . 2_766 ?
O1 Co2 O14 94.6(5) 2_766 . ?
O1 Co2 O31 93.4(4) 2_766 2_766 ?
O1 Co2 O31 172.3(4) 2_766 . ?
O1 Co2 O17 94.2(4) 2_766 2_766 ?
O1 Co2 O11 95.7(4) 2_766 . ?
O8 Co1 O14 170.3(4) . 2_766 ?
O31 Co1 O14 82.8(4) . 2_766 ?
O31 Co1 O8 89.7(4) . . ?
O31 Co1 O17 83.6(4) . 2_766 ?
O17 Co1 O14 84.9(4) 2_766 2_766 ?
O17 Co1 O8 88.1(4) 2_766 . ?
O5 Co1 O14 92.2(4) . 2_766 ?
O5 Co1 O8 94.1(4) . . ?
O5 Co1 O31 91.0(4) . . ?
O5 Co1 O17 174.2(4) . 2_766 ?
O35 Co1 O14 96.5(4) . 2_766 ?
O35 Co1 O8 91.2(4) . . ?
O35 Co1 O31 177.7(5) . . ?
O35 Co1 O17 98.5(5) . 2_766 ?
O35 Co1 O5 86.8(5) . . ?
O36 Co3 O37 91.8(5) . . ?
O36 Co3 O38 85.1(5) . . ?
O39 Co3 O36 90.1(5) . . ?
O39 Co3 O37 176.3(5) . . ?
O39 Co3 O38 90.5(5) . . ?
O39 Co3 O40 91.0(5) . . ?
O41 Co3 O36 176.2(5) . . ?
O41 Co3 O37 84.4(5) . . ?
O41 Co3 O39 93.7(5) . . ?
O41 Co3 O38 95.0(5) . . ?
O41 Co3 O40 88.5(5) . . ?
O38 Co3 O37 86.5(5) . . ?
O40 Co3 O36 91.3(5) . . ?
O40 Co3 O37 92.1(5) . . ?
O40 Co3 O38 176.1(5) . . ?
W1 O14 Co2 135.5(5) . . ?
W1 O14 Co1 127.0(5) . 2_766 ?
Co2 O14 Co1 96.3(4) . 2_766 ?
W1A O14 Co2 130.9(6) . . ?
W3 O8 Co1 134.9(5) . . ?
Ge1 O31 Co2 118.4(5) . 2_766 ?
Ge1 O31 Co2 119.9(5) . . ?
Ge1 O31 Co1 119.6(5) . . ?
Co2 O31 Co2 100.2(4) . 2_766 ?
Co1 O31 Co2 97.2(4) . . ?
Co1 O31 Co2 96.9(4) . 2_766 ?
W3 O9 W2 154.6(5) . . ?
W2A O9 W3 151.5(6) . . ?
W4 O17 Co2 133.6(6) . 2_766 ?
W4 O17 Co1 127.2(5) . 2_766 ?
Co1 O17 Co2 96.1(4) 2_766 2_766 ?
W5 O26 W7A 154.1(6) . . ?
W5A O26 W5 10.8(6) . . ?
W5A O26 W7A 146.1(9) . . ?
W7 O26 W5 152.4(6) . . ?
W3 O6 W6 119.8(6) . . ?
W2 O12 W1 121.4(6) . . ?
W2 O12 K1 137.1(6) . 2_866 ?
W1 O12 K1 101.5(4) . 2_866 ?
W2A O12 W1A 102.5(7) . . ?
W1 O23 K2 98.4(4) . . ?
W5 O23 W1 119.8(6) . . ?
W5 O23 W5A 7.9(4) . . ?
W5 O23 K2 116.0(6) . . ?
W5A O23 K2 110.1(6) . . ?
W1A O23 W5 109.3(7) . . ?
W1A O23 W5A 105.3(8) . . ?
W1A O23 K2 93.5(5) . . ?
W2 O11 Co2 138.2(6) . . ?
W2A O11 Co2 137.1(6) . . ?
W6 O5 Co1 138.1(5) . . ?
W6 O5 K2 100.8(4) . 1_455 ?
Co1 O5 K2 107.6(5) . 1_455 ?
Co1 O35 K2 105.0(5) . 1_455 ?
W8 O1 Co2 137.8(6) . 2_766 ?
W3 O21 W7 120.0(5) . . ?
W3 O21 W7A 120.0(7) . . ?
W5 O27 W9A 146.0(7) . . ?
W5 O27 K2 97.1(5) . . ?
W5A O27 W5 17.5(3) . . ?
W5A O27 W9A 130.1(8) . . ?
W5A O27 K2 113.9(7) . . ?
W9 O27 W5 154.5(7) . . ?
W9 O27 K2 106.4(5) . . ?
W9A O27 K2 115.8(5) . . ?
W5 O22 W2 122.0(5) . . ?
W5 O22 W5A 14.4(3) . . ?
W5 O22 W2A 117.1(6) . . ?
W2A O22 W5A 114.1(7) . . ?
W4A O18 W8A 121.2(9) . . ?
W8 O18 W4 120.9(6) . . ?
W3 O34 W7 91.5(3) . . ?
W3 O34 W7A 89.8(5) . . ?
W6 O34 W3 94.2(4) . . ?
W6 O34 W7 94.8(4) . . ?
W6 O34 W7A 80.7(5) . . ?
Ge1 O34 W3 124.3(6) . . ?
Ge1 O34 W6 119.9(5) . . ?
Ge1 O34 W7 124.1(6) . . ?
Ge1 O34 W7A 134.9(7) . . ?
W1 O15 K2 100.4(5) . . ?
W4 O15 W1 148.7(6) . . ?
W4 O15 K2 110.9(5) . . ?
W4A O15 K2 110.5(5) . . ?
W1A O15 W4A 138.7(9) . . ?
W1A O15 K2 100.8(6) . . ?
W4 O24 K2 96.3(5) . . ?
W4A O24 W9A 103.5(7) . . ?
W4A O24 K2 115.0(7) . . ?
W9 O24 W4 119.6(6) . . ?
W9 O24 K2 109.7(5) . . ?
W9A O24 K2 120.4(5) . . ?
W9 O19 W8 118.6(6) . . ?
W9A O19 W8A 130.3(10) . . ?
W7 O20 W6 118.9(6) . . ?
W7A O20 W6 129.4(10) . . ?
W2 O33 W5 92.9(3) . . ?
W1 O33 W2 92.6(4) . . ?
W1 O33 W5 93.8(4) . . ?
W5 O33 W5A 14.0(2) . . ?
Ge1 O33 W2 123.5(5) . . ?
Ge1 O33 W1 121.3(5) . . ?
Ge1 O33 W5 124.3(5) . . ?
Ge1 O33 W5A 110.9(6) . . ?
Ge1 O33 W1A 114.8(6) . . ?
Ge1 O33 W2A 118.4(6) . . ?
W1A O33 W5 89.9(5) . . ?
W1A O33 W5A 100.2(6) . . ?
W1A O33 W2A 111.8(8) . . ?
W2A O33 W5 92.9(4) . . ?
W2A O33 W5A 97.6(5) . . ?
W6 O3 W8 147.5(7) . . ?
W8A O3 W6 147.9(10) . . ?
W4 O32 W9 92.9(4) . . ?
W4A O32 W9A 94.9(6) . . ?
W8 O32 W4 93.7(4) . . ?
W8 O32 W9 95.1(5) . . ?
Ge1 O32 W4 122.1(6) . . ?
Ge1 O32 W4A 135.2(7) . . ?
Ge1 O32 W8 121.3(6) . . ?
Ge1 O32 W9 123.9(5) . . ?
Ge1 O32 W9A 124.4(6) . . ?
W1 O13 K1 101.7(5) . 2_866 ?
W1 O13 K2 132.3(5) . 2_866 ?
K1 O13 K2 85.1(4) 2_866 2_866 ?
W7 O25 W9 152.1(8) . . ?
W9A O25 W7A 169.3(10) . . ?
W4 O16 K1 150.1(6) . . ?
W4A O16 K1 159.1(6) . . ?
Co3 O36 H36A 110.7 . . ?
Co3 O36 H36B 110.7 . . ?
H36A O36 H36B 103.1 . . ?
Co3 O37 H37A 110.0 . . ?
Co3 O37 H37B 109.8 . . ?
H37A O37 H37B 103.8 . . ?
Co3 O39 H39A 111.0 . . ?
Co3 O39 H39B 111.0 . . ?
H39A O39 H39B 102.9 . . ?
N1 O41 Co3 125.9(9) . . ?
W6 O4 K2 102.8(5) . 1_455 ?
Co3 O38 H38A 111.0 . . ?
Co3 O38 H38B 110.9 . . ?
H38A O38 H38B 103.1 . . ?
O41 N1 C5 118.9(13) . . ?
O41 N1 C1 121.9(12) . . ?
C1 N1 C5 119.3(14) . . ?
Co3 O40 H40A 111.0 . . ?
Co3 O40 H40B 111.7 . . ?
H40A O40 H40B 102.6 . . ?
C8 N2 O42 120.1(14) . . ?
C8 N2 C9 120.9(15) . . ?
C9 N2 O42 118.8(13) . . ?
W5 O28 W5A 19.0(3) . . ?
C15 N3 O47 119.4(16) . . ?
C11 N3 O47 121.8(17) . . ?
C11 N3 C15 118.8(18) . . ?
C2 C3 C6 122.8(13) . . ?
C2 C3 C4 117.0(14) . . ?
C4 C3 C6 120.2(13) . . ?
C3 C2 H2 119.4 . . ?
C1 C2 C3 121.1(14) . . ?
C1 C2 H2 119.4 . . ?
N1 C5 H5 119.2 . . ?
N1 C5 C4 121.6(14) . . ?
C4 C5 H5 119.2 . . ?
C6 C7 H7 119.2 . . ?
C8 C7 H7 119.2 . . ?
C8 C7 C6 121.6(14) . . ?
C7 C6 C3 123.1(13) . . ?
C7 C6 C10 115.2(14) . . ?
C10 C6 C3 121.6(13) . . ?
C3 C4 H4 120.4 . . ?
C5 C4 C3 119.2(14) . . ?
C5 C4 H4 120.4 . . ?
N1 C1 C2 121.6(14) . . ?
N1 C1 H1 119.2 . . ?
C2 C1 H1 119.2 . . ?
O46 N4 C19 118.6(15) . . ?
O46 N4 C18 121.6(15) . . ?
C19 N4 C18 119.8(17) . . ?
N2 C8 C7 121.4(15) . . ?
N2 C8 H8 119.3 . . ?
C7 C8 H8 119.3 . . ?
N2 C9 H9 120.0 . . ?
N2 C9 C10 120.1(14) . . ?
C10 C9 H9 120.0 . . ?
C14 C13 C16 123.5(16) . . ?
C14 C13 C12 115.8(18) . . ?
C12 C13 C16 120.6(16) . . ?
N4 C19 H19 119.2 . . ?
N4 C19 C20 121.6(17) . . ?
C20 C19 H19 119.2 . . ?
C6 C10 H10 119.6 . . ?
C9 C10 C6 120.7(14) . . ?
C9 C10 H10 119.6 . . ?
N3 C15 H15 119.7 . . ?
N3 C15 C14 120.6(18) . . ?
C14 C15 H15 119.7 . . ?
C16 C17 H17 119.0 . . ?
C18 C17 H17 119.0 . . ?
C18 C17 C16 121.9(16) . . ?
C17 C16 C13 122.8(14) . . ?
C20 C16 C13 121.8(15) . . ?
C20 C16 C17 115.4(15) . . ?
O48 N5 C21 118.4(18) . . ?
O48 N5 C25 120(2) . . ?
C25 N5 C21 121(2) . . ?
C13 C14 C15 121.5(19) . . ?
C13 C14 H14 119.3 . . ?
C15 C14 H14 119.3 . . ?
N4 C18 H18 120.0 . . ?
C17 C18 N4 120.0(18) . . ?
C17 C18 H18 120.0 . . ?
H43A O43 H43B 99.8 . . ?
Co4 O43 H43A 114.4 . . ?
Co4 O43 H43B 113.9 . . ?
C23 C23 C22 124(2) 2_577 . ?
C23 C23 C24 124(2) 2_577 . ?
C24 C23 C22 112(2) . . ?
C23 C22 H22 118.4 . . ?
C21 C22 C23 123(2) . . ?
C21 C22 H22 118.4 . . ?
N5 C21 H21 119.7 . . ?
C22 C21 N5 120.6(19) . . ?
C22 C21 H21 119.7 . . ?
C19 C20 C16 121.2(17) . . ?
C19 C20 H20 119.4 . . ?
C16 C20 H20 119.4 . . ?
H45A O45 H45B 93.0 . . ?
Co4 O45 H45A 115.0 . . ?
Co4 O45 H45B 122.0 . . ?
C13 C12 H12 119.2 . . ?
C11 C12 C13 122(2) . . ?
C11 C12 H12 119.2 . . ?
N3 C11 C12 122(2) . . ?
N3 C11 H11 119.2 . . ?
C12 C11 H11 119.2 . . ?
H44A O44 H44B 96.8 . . ?
Co4 O44 H44A 116.8 . . ?
Co4 O44 H44B 117.1 . . ?
C23 C24 H24 118.5 . . ?
C25 C24 C23 123.0(18) . . ?
C25 C24 H24 118.5 . . ?
N5 C25 C24 120(2) . . ?
N5 C25 H25 119.8 . . ?
C24 C25 H25 119.8 . . ?
O43 Co4 O43 180.0 2_667 . ?
O43 Co4 O45 88.5(18) . . ?
O43 Co4 O45 91.5(18) . 2_667 ?
O43 Co4 O45 88.5(18) 2_667 2_667 ?
O43 Co4 O45 91.5(18) 2_667 . ?
O43 Co4 O45A 90.1(17) . 2_667 ?
O43 Co4 O45A 90.1(17) 2_667 . ?
O43 Co4 O45A 89.9(17) 2_667 2_667 ?
O43 Co4 O45A 89.9(17) . . ?
O45 Co4 O45 180.0 2_667 . ?
O44 Co4 O43 88.9(9) 2_667 2_667 ?
O44 Co4 O43 91.1(9) 2_667 . ?
O44 Co4 O43 91.1(9) . 2_667 ?
O44 Co4 O43 88.9(9) . . ?
O44 Co4 O45 87.4(18) 2_667 2_667 ?
O44 Co4 O45 92.6(18) . 2_667 ?
O44 Co4 O45 92.6(18) 2_667 . ?
O44 Co4 O45 87.4(18) . . ?
O44 Co4 O44 180.0 2_667 . ?
O44 Co4 O45A 98(3) 2_667 2_667 ?
O44 Co4 O45A 98(3) . . ?
O44 Co4 O45A 82(3) 2_667 . ?
O44 Co4 O45A 82(3) . 2_667 ?
O45A Co4 O45A 180.000(18) . 2_667 ?
W1 K1 K2 71.16(14) 2_866 . ?
O12 K1 W1 30.8(2) 2_866 2_866 ?
O12 K1 O13 58.0(3) 2_866 2_866 ?
O12 K1 K2 96.6(3) 2_866 . ?
O12 K1 O50 141.4(4) 2_866 1_655 ?
O12 K1 O54 72.8(4) 2_866 . ?
O13 K1 W1 27.2(2) 2_866 2_866 ?
O13 K1 K2 50.9(3) 2_866 . ?
O16 K1 W1 111.3(3) . 2_866 ?
O16 K1 O12 139.5(4) . 2_866 ?
O16 K1 O13 85.3(4) . 2_866 ?
O16 K1 K2 67.7(3) . . ?
O16 K1 O50 77.9(4) . 1_655 ?
O16 K1 O49 97.7(5) . 2_776 ?
O16 K1 O55 103.9(4) . . ?
O16 K1 O54 81.2(4) . . ?
O50 K1 W1 152.6(3) 1_655 2_866 ?
O50 K1 O13 141.0(4) 1_655 2_866 ?
O50 K1 K2 90.2(3) 1_655 . ?
O50 K1 O54 136.3(5) 1_655 . ?
O49 K1 W1 126.4(4) 2_776 2_866 ?
O49 K1 O12 101.8(4) 2_776 2_866 ?
O49 K1 O13 142.5(5) 2_776 2_866 ?
O49 K1 K2 161.5(4) 2_776 . ?
O49 K1 O50 75.2(5) 2_776 1_655 ?
O49 K1 O55 138.4(6) 2_776 . ?
O49 K1 O54 70.2(5) 2_776 . ?
O55 K1 W1 77.6(3) . 2_866 ?
O55 K1 O12 84.2(4) . 2_866 ?
O55 K1 O13 75.3(4) . 2_866 ?
O55 K1 K2 43.2(3) . . ?
O55 K1 O50 75.1(4) . 1_655 ?
O55 K1 O54 147.7(5) . . ?
O54 K1 W1 71.0(3) . 2_866 ?
O54 K1 O13 73.4(4) . 2_866 ?
O54 K1 K2 116.3(4) . . ?
O23 K2 W1 32.4(2) . . ?
O23 K2 O5 113.4(4) . 1_655 ?
O23 K2 O35 68.7(4) . 1_655 ?
O23 K2 O27 49.9(4) . . ?
O23 K2 O15 55.7(3) . . ?
O23 K2 O24 87.1(4) . . ?
O23 K2 O13 97.2(4) . 2_866 ?
O23 K2 O4 112.0(4) . 1_655 ?
O23 K2 O52 117.3(5) . 1_655 ?
O23 K2 W1A 31.9(3) . . ?
O5 K2 W1 123.1(3) 1_655 . ?
O5 K2 O35 55.1(3) 1_655 1_655 ?
O5 K2 O27 141.2(3) 1_655 . ?
O5 K2 O24 157.7(4) 1_655 . ?
O5 K2 O13 82.4(3) 1_655 2_866 ?
O5 K2 O52 96.4(4) 1_655 1_655 ?
O5 K2 W1A 131.0(5) 1_655 . ?
O35 K2 W1 68.1(3) 1_655 . ?
O35 K2 O27 118.1(4) 1_655 . ?
O35 K2 O24 146.3(4) 1_655 . ?
O35 K2 O13 58.1(3) 1_655 2_866 ?
O35 K2 O52 147.0(4) 1_655 1_655 ?
O35 K2 W1A 76.1(4) 1_655 . ?
O27 K2 W1 64.6(2) . . ?
O27 K2 O52 72.0(5) . 1_655 ?
O27 K2 W1A 57.2(4) . . ?
O15 K2 W1 30.6(3) . . ?
O15 K2 O5 147.7(5) . 1_655 ?
O15 K2 O35 94.8(4) . 1_655 ?
O15 K2 O27 59.5(3) . . ?
O15 K2 O24 51.6(4) . . ?
O15 K2 O13 70.3(3) . 2_866 ?
O15 K2 O4 156.1(4) . 1_655 ?
O15 K2 O52 115.7(5) . 1_655 ?
O15 K2 W1A 25.7(3) . . ?
O24 K2 W1 78.9(2) . . ?
O24 K2 O27 47.4(3) . . ?
O24 K2 O13 104.7(3) . 2_866 ?
O24 K2 O52 64.9(4) . 1_655 ?
O24 K2 W1A 71.3(4) . . ?
O13 K2 W1 69.4(2) 2_866 . ?
O13 K2 O27 129.5(3) 2_866 . ?
O13 K2 O52 142.2(5) 2_866 1_655 ?
O13 K2 W1A 75.2(4) 2_866 . ?
O4 K2 W1 144.2(3) 1_655 . ?
O4 K2 O5 53.4(3) 1_655 1_655 ?
O4 K2 O35 99.1(4) 1_655 1_655 ?
O4 K2 O27 96.7(4) 1_655 . ?
O4 K2 O24 111.9(4) 1_655 . ?
O4 K2 O13 133.5(4) 1_655 2_866 ?
O4 K2 O52 47.9(4) 1_655 1_655 ?
O4 K2 W1A 143.3(4) 1_655 . ?
O55 K2 W1 135.8(4) . . ?
O55 K2 O23 165.8(5) . . ?
O55 K2 O5 63.8(4) . 1_655 ?
O55 K2 O35 100.6(4) . 1_655 ?
O55 K2 O27 141.3(5) . . ?
O55 K2 O15 118.3(4) . . ?
O55 K2 O24 98.5(4) . . ?
O55 K2 O13 68.8(4) . 2_866 ?
O55 K2 O4 78.1(4) . 1_655 ?
O55 K2 O52 76.8(5) . 1_655 ?
O55 K2 W1A 138.6(4) . . ?
O52 K2 W1 135.6(4) 1_655 . ?
O52 K2 W1A 127.5(5) 1_655 . ?
K1 O50 H50A 116.3 1_455 . ?
K1 O50 H50B 115.6 1_455 . ?
H50A O50 H50B 97.8 . . ?
K1 O49 H49A 112.5 2_776 . ?
K1 O49 H49B 112.5 2_776 . ?
H49A O49 H49B 101.6 . . ?
K1 O55 K2 95.4(5) . . ?
H51A O51 H51B 104.5 . . ?
H53A O53 H53B 104.5 . . ?
W5 W1A K2 76.1(3) . . ?
O14 W1A W5 140.9(5) . . ?
O14 W1A O12 80.0(7) . . ?
O14 W1A O13 83.8(8) . . ?
O14 W1A K2 141.6(5) . . ?
O12 W1A W5 80.0(4) . . ?
O12 W1A K2 127.3(5) . . ?
O23 W1A W5 35.6(5) . . ?
O23 W1A O14 159.0(11) . . ?
O23 W1A O12 79.2(6) . . ?
O23 W1A O33 84.8(7) . . ?
O23 W1A O13 89.4(7) . . ?
O23 W1A K2 54.6(5) . . ?
O15 W1A W5 105.0(10) . . ?
O15 W1A O14 96.9(6) . . ?
O15 W1A O12 174.8(12) . . ?
O15 W1A O23 103.8(10) . . ?
O15 W1A O33 110.8(13) . . ?
O15 W1A O13 98.2(8) . . ?
O15 W1A K2 53.6(5) . . ?
O33 W1A W5 50.5(4) . . ?
O33 W1A O14 91.6(6) . . ?
O33 W1A O12 73.6(5) . . ?
O33 W1A O13 151.1(10) . . ?
O33 W1A K2 119.9(8) . . ?
O13 W1A W5 123.6(5) . . ?
O13 W1A O12 77.4(8) . . ?
O13 W1A K2 78.0(4) . . ?
O9 W2A O12 167.0(8) . . ?
O9 W2A O11 97.3(7) . . ?
O9 W2A O22 94.5(6) . . ?
O9 W2A O33 95.3(7) . . ?
O9 W2A O10 102.9(6) . . ?
O12 W2A O33 71.9(5) . . ?
O11 W2A O12 85.5(6) . . ?
O11 W2A O22 161.8(6) . . ?
O11 W2A O33 89.4(5) . . ?
O11 W2A O10 97.8(6) . . ?
O22 W2A O12 80.0(5) . . ?
O22 W2A O33 75.7(5) . . ?
O10 W2A O12 89.2(7) . . ?
O10 W2A O22 93.0(6) . . ?
O10 W2A O33 159.3(7) . . ?
H53A O53A H53B 78.1 . . ?
H45A O45A H45B 91.3 . . ?
Co4 O45A H45A 141.5 . . ?
Co4 O45A H45B 109.7 . . ?

loop_
_geom_bond_atom_site_label_1
_geom_bond_atom_site_label_2
_geom_bond_distance
_geom_bond_site_symmetry_2
_geom_bond_publ_flag
W2 O9 1.974(12) . ?
W2 O12 1.913(11) . ?
W2 O11 1.815(10) . ?
W2 O22 2.027(11) . ?
W2 O33 2.334(11) . ?
W2 O10 1.687(12) . ?
W1 O14 1.797(9) . ?
W1 O12 1.914(11) . ?
W1 O23 2.032(11) . ?
W1 O15 1.943(13) . ?
W1 O33 2.282(10) . ?
W1 O13 1.712(12) . ?
W1 K1 3.663(6) 2_866 ?
W1 K2 3.750(7) . ?
W3 O8 1.947(10) . ?
W3 O9 1.928(10) . ?
W3 O6 1.851(11) . ?
W3 O21 1.928(11) . ?
W3 O34 2.311(10) . ?
W3 O7 1.705(11) . ?
W4 O17 1.832(10) . ?
W4 O18 1.921(13) . ?
W4 O15 1.937(13) . ?
W4 O24 2.024(11) . ?
W4 O32 2.303(11) . ?
W4 O16 1.725(12) . ?
W4 K2 3.999(6) . ?
W4A O17 2.061(16) . ?
W4A O18 1.322(18) . ?
W4A O15 2.461(18) . ?
W4A O24 1.904(15) . ?
W4A O32 2.020(15) . ?
W4A O16 2.074(16) . ?
W5 W5A 0.598(10) . ?
W5 O26 1.945(10) . ?
W5 O23 1.875(12) . ?
W5 O27 1.946(12) . ?
W5 O22 1.850(12) . ?
W5 O33 2.348(9) . ?
W5 O28 1.718(10) . ?
W5 K2 4.057(6) . ?
W5 W1A 3.044(13) . ?
W5A O26 1.436(14) . ?
W5A O23 2.398(16) . ?
W5A O27 1.726(19) . ?
W5A O22 2.173(19) . ?
W5A O33 2.465(16) . ?
W5A O28 1.841(16) . ?
W6 W7A 3.096(14) . ?
W6 O6 2.023(11) . ?
W6 O5 1.755(10) . ?
W6 O34 2.265(11) . ?
W6 O20 2.043(12) . ?
W6 O3 1.880(13) . ?
W6 O4 1.722(13) . ?
W6 K2 3.763(6) 1_455 ?
W7 O26 1.905(10) . ?
W7 O21 1.933(12) . ?
W7 O34 2.357(10) . ?
W7 O20 1.906(13) . ?
W7 O25 1.877(12) . ?
W7 O30 1.720(11) . ?
W7A O26 2.524(19) . ?
W7A O21 2.00(2) . ?
W7A O34 2.506(18) . ?
W7A O20 1.367(19) . ?
W7A O25 2.088(19) . ?
W7A O30 1.667(18) . ?
W8 O1 1.790(11) . ?
W8 O18 1.915(12) . ?
W8 O19 2.049(11) . ?
W8 O3 1.968(12) . ?
W8 O32 2.272(11) . ?
W8 O2 1.726(13) . ?
W8A O1 1.85(2) . ?
W8A O18 2.44(2) . ?
W8A O19 2.31(2) . ?
W8A O3 1.69(2) . ?
W8A O2 1.42(2) . ?
W9 O27 1.864(13) . ?
W9 O24 1.877(11) . ?
W9 O19 1.917(13) . ?
W9 O32 2.350(11) . ?
W9 O25 1.961(12) . ?
W9 O29 1.720(13) . ?
W9A O27 2.308(17) . ?
W9A O24 2.276(16) . ?
W9A O19 1.529(17) . ?
W9A O32 2.429(18) . ?
W9A O25 1.681(18) . ?
W9A O29 1.77(2) . ?
Ge1 O31 1.761(10) . ?
Ge1 O34 1.746(10) . ?
Ge1 O33 1.754(11) . ?
Ge1 O32 1.751(12) . ?
Co2 O14 2.097(10) . ?
Co2 O31 2.113(10) 2_766 ?
Co2 O31 2.096(11) . ?
Co2 O17 2.126(10) 2_766 ?
Co2 O11 2.054(10) . ?
Co2 O1 2.031(12) 2_766 ?
Co1 O14 2.115(9) 2_766 ?
Co1 O8 2.103(10) . ?
Co1 O31 2.081(10) . ?
Co1 O17 2.087(12) 2_766 ?
Co1 O5 2.057(11) . ?
Co1 O35 2.055(11) . ?
Co3 O36 2.111(12) . ?
Co3 O37 2.138(11) . ?
Co3 O39 2.078(11) . ?
Co3 O41 2.034(12) . ?
Co3 O38 2.125(12) . ?
Co3 O40 2.105(12) . ?
O14 W1A 1.967(16) . ?
O9 W2A 1.698(15) . ?
O12 K1 2.766(12) 2_866 ?
O12 W1A 2.24(2) . ?
O12 W2A 2.121(14) . ?
O23 K2 2.869(13) . ?
O23 W1A 1.857(14) . ?
O11 W2A 1.816(12) . ?
O5 K2 3.015(12) 1_455 ?
O35 K2 3.093(16) 1_455 ?
O27 K2 3.328(14) . ?
O22 W2A 1.985(13) . ?
O15 K2 2.876(12) . ?
O15 W1A 1.548(19) . ?
O24 K2 3.233(15) . ?
O33 W1A 1.941(16) . ?
O33 W2A 2.165(13) . ?
O10 W2A 1.903(15) . ?
O13 K1 2.909(14) 2_866 ?
O13 K2 3.242(14) 2_866 ?
O13 W1A 2.16(2) . ?
O16 K1 2.692(13) . ?
O36 H36A 0.8902 . ?
O36 H36B 0.8936 . ?
O37 H37A 0.8814 . ?
O37 H37B 0.8787 . ?
O39 H39A 0.8946 . ?
O39 H39B 0.8968 . ?
O41 N1 1.331(17) . ?
O4 K2 2.986(15) 1_455 ?
O38 H38A 0.8963 . ?
O38 H38B 0.8967 . ?
N1 C5 1.356(19) . ?
N1 C1 1.33(2) . ?
O40 H40A 0.9047 . ?
O40 H40B 0.9063 . ?
N2 O42 1.352(18) . ?
N2 C8 1.33(2) . ?
N2 C9 1.33(2) . ?
O46 N4 1.313(19) . ?
O47 N3 1.34(2) . ?
O48 N5 1.31(2) . ?
N3 C15 1.34(2) . ?
N3 C11 1.32(3) . ?
C3 C2 1.38(2) . ?
C3 C6 1.47(2) . ?
C3 C4 1.42(2) . ?
C2 H2 0.9500 . ?
C2 C1 1.36(2) . ?
C5 H5 0.9500 . ?
C5 C4 1.37(2) . ?
C7 H7 0.9500 . ?
C7 C6 1.40(2) . ?
C7 C8 1.35(2) . ?
C6 C10 1.41(2) . ?
C4 H4 0.9500 . ?
C1 H1 0.9500 . ?
N4 C19 1.33(2) . ?
N4 C18 1.37(2) . ?
C8 H8 0.9500 . ?
C9 H9 0.9500 . ?
C9 C10 1.39(2) . ?
C13 C16 1.46(2) . ?
C13 C14 1.34(3) . ?
C13 C12 1.39(3) . ?
C19 H19 0.9500 . ?
C19 C20 1.35(3) . ?
C10 H10 0.9500 . ?
C15 H15 0.9500 . ?
C15 C14 1.37(3) . ?
C17 H17 0.9500 . ?
C17 C16 1.42(2) . ?
C17 C18 1.33(3) . ?
C16 C20 1.38(2) . ?
N5 C21 1.36(3) . ?
N5 C25 1.33(3) . ?
C14 H14 0.9500 . ?
C18 H18 0.9500 . ?
O43 H43A 0.9522 . ?
O43 H43B 0.9515 . ?
O43 Co4 2.07(2) . ?
C23 C23 1.42(5) 2_577 ?
C23 C22 1.45(3) . ?
C23 C24 1.43(3) . ?
C22 H22 0.9500 . ?
C22 C21 1.34(3) . ?
C21 H21 0.9500 . ?
C20 H20 0.9500 . ?
O45 H45A 1.0860 . ?
O45 H45B 1.0924 . ?
O45 Co4 2.14(6) . ?
C12 H12 0.9500 . ?
C12 C11 1.34(3) . ?
C11 H11 0.9500 . ?
O44 H44A 0.9994 . ?
O44 H44B 1.0020 . ?
O44 Co4 2.00(2) . ?
C24 H24 0.9500 . ?
C24 C25 1.37(4) . ?
C25 H25 0.9500 . ?
Co4 O45A 2.13(4) . ?
Co4 O45A 2.13(4) 2_667 ?
K1 K2 4.165(8) . ?
K1 O50 2.766(15) 1_655 ?
K1 O49 2.739(18) 2_776 ?
K1 O55 2.763(15) . ?
K1 O54 2.903(18) . ?
K2 O55 2.866(16) . ?
K2 O52 3.42(3) 1_655 ?
K2 W1A 3.512(13) . ?
O50 H50A 1.0627 . ?
O50 H50B 1.0590 . ?
O49 H49A 0.9479 . ?
O49 H49B 0.9478 . ?
O51 H51A 0.8716 . ?
O51 H51B 0.8688 . ?
O53 H53A 0.8702 . ?
O53 H53B 0.8699 . ?
O53A H53A 0.9549 . ?
O53A H53B 1.2066 . ?
O45A H45A 0.7869 . ?
O45A H45B 1.3515 . ?

loop_
_geom_torsion_atom_site_label_1
_geom_torsion_atom_site_label_2
_geom_torsion_atom_site_label_3
_geom_torsion_atom_site_label_4
_geom_torsion
_geom_torsion_site_symmetry_1
_geom_torsion_site_symmetry_2
_geom_torsion_site_symmetry_3
_geom_torsion_site_symmetry_4
_geom_torsion_publ_flag
W3 O9 W2A O12 63(4) . . . . ?
W3 O9 W2A O11 -38.9(17) . . . . ?
W3 O9 W2A O22 127.3(14) . . . . ?
W3 O9 W2A O33 51.2(16) . . . . ?
W3 O9 W2A O10 -138.6(14) . . . . ?
W4A O15 W1A W5 -79.7(11) . . . . ?
W4A O15 W1A O14 67.6(15) . . . . ?
W4A O15 W1A O23 -116.4(10) . . . . ?
W4A O15 W1A O33 -26.8(15) . . . . ?
W4A O15 W1A O13 152.3(10) . . . . ?
W4A O15 W1A K2 -139.2(14) . . . . ?
W5 W5A O26 W7A -144(2) . . . . ?
W5 W5A O27 W9A 158.7(14) . . . . ?
W5 W5A O27 K2 -16.2(17) . . . . ?
W5 O23 W1A O14 -94(3) . . . . ?
W5 O23 W1A O12 -87.8(7) . . . . ?
W5 O23 W1A O15 96.6(9) . . . . ?
W5 O23 W1A O33 -13.5(9) . . . . ?
W5 O23 W1A O13 -165.2(6) . . . . ?
W5 O23 W1A K2 119.1(8) . . . . ?
W5A W5 O23 K2 43(3) . . . . ?
W5A W5 O23 W1A -61(3) . . . . ?
W5A W5 O22 W2A 81.3(16) . . . . ?
W5A O23 W1A W5 -7.1(4) . . . . ?
W5A O23 W1A O14 -102(3) . . . . ?
W5A O23 W1A O12 -94.9(7) . . . . ?
W5A O23 W1A O15 89.5(10) . . . . ?
W5A O23 W1A O33 -20.7(9) . . . . ?
W5A O23 W1A O13 -172.3(7) . . . . ?
W5A O23 W1A K2 112.0(7) . . . . ?
W7A W6 O5 Co1 25.9(13) . . . . ?
W7A W6 O5 K2 158.3(5) . . . 1_455 ?
W7A W6 O3 W8A 152.0(19) . . . . ?
W7A W6 O4 K2 -161.7(4) . . . 1_455 ?
Co2 O11 W2A O9 112.0(9) . . . . ?
Co2 O11 W2A O12 -55.2(11) . . . . ?
Co2 O11 W2A O22 -18(3) . . . . ?
Co2 O11 W2A O33 16.7(11) . . . . ?
Co2 O11 W2A O10 -143.8(9) . . . . ?
Co3 O41 N1 C5 -110.0(13) . . . . ?
Co3 O41 N1 C1 71.4(18) . . . . ?
O14 W1 O13 K1 -95.1(5) . . . 2_866 ?
O14 W1 O13 K2 -1.0(9) . . . 2_866 ?
O8 W3 O6 W6 -80.9(6) . . . . ?
O31 Ge1 O34 W3 60.5(8) . . . . ?
O31 Ge1 O34 W6 -59.1(7) . . . . ?
O31 Ge1 O34 W7 -179.5(5) . . . . ?
O31 Ge1 O34 W7A -167.2(8) . . . . ?
O31 Ge1 O33 W2 -58.2(7) . . . . ?
O31 Ge1 O33 W1 59.6(7) . . . . ?
O31 Ge1 O33 W5 -179.8(5) . . . . ?
O31 Ge1 O33 W5A -175.3(5) . . . . ?
O31 Ge1 O33 W1A 72.0(8) . . . . ?
O31 Ge1 O33 W2A -63.8(7) . . . . ?
O31 Ge1 O32 W4 -58.7(7) . . . . ?
O31 Ge1 O32 W4A -47.6(11) . . . . ?
O31 Ge1 O32 W8 59.5(7) . . . . ?
O31 Ge1 O32 W9 -178.3(6) . . . . ?
O31 Ge1 O32 W9A 165.7(6) . . . . ?
O9 W2 O11 Co2 117.7(9) . . . . ?
O9 W3 O6 W6 -12.0(16) . . . . ?
O17 W4 O16 K1 -113.9(12) . . . . ?
O17 W4A O18 W8A 86.9(10) . . . . ?
O26 W5 W5A O23 -137(2) . . . . ?
O26 W5 W5A O27 -152(3) . . . . ?
O26 W5 W5A O22 4(3) . . . . ?
O26 W5 W5A O33 -70(3) . . . . ?
O26 W5 W5A O28 108(3) . . . . ?
O26 W5 O23 W1 -19.6(17) . . . . ?
O26 W5 O23 W5A 55(3) . . . . ?
O26 W5 O23 K2 98.1(13) . . . . ?
O26 W5 O23 W1A -5.9(18) . . . . ?
O26 W5 O22 W2 88.6(7) . . . . ?
O26 W5 O22 W5A -1.6(14) . . . . ?
O26 W5 O22 W2A 79.7(7) . . . . ?
O26 W5 O28 W5A -25.7(15) . . . . ?
O26 W5A O27 W5 -162(2) . . . . ?
O26 W5A O27 W9A -3.6(15) . . . . ?
O26 W5A O27 K2 -178.5(7) . . . . ?
O26 W5A O28 W5 139(2) . . . . ?
O26 W7 O25 W9 20.4(14) . . . . ?
O26 W7A O20 W6 13(3) . . . . ?
O6 W6 O5 Co1 -43.1(9) . . . . ?
O6 W6 O5 K2 89.3(4) . . . 1_455 ?
O6 W6 O3 W8 79.2(18) . . . . ?
O6 W6 O3 W8A 111(2) . . . . ?
O6 W6 O4 K2 -81.8(5) . . . 1_455 ?
O12 W2 O11 Co2 -37.3(10) . . . . ?
O12 W1 O14 Co2 36.7(9) . . . . ?
O12 W1 O14 Co1 -158.8(7) . . . 2_766 ?
O12 W1 O13 K1 1.1(5) . . . 2_866 ?
O12 W1 O13 K2 95.1(7) . . . 2_866 ?
O23 W1 O14 Co2 -45.4(18) . . . . ?
O23 W1 O14 Co1 119.1(11) . . . 2_766 ?
O23 W1 O13 K1 85.7(5) . . . 2_866 ?
O23 W1 O13 K2 179.7(7) . . . 2_866 ?
O23 W5 W5A O26 137(2) . . . . ?
O23 W5 W5A O27 -15(3) . . . . ?
O23 W5 W5A O22 141(3) . . . . ?
O23 W5 W5A O33 66(2) . . . . ?
O23 W5 W5A O28 -115(2) . . . . ?
O23 W5 O22 W2 -69.3(7) . . . . ?
O23 W5 O22 W5A -159.5(15) . . . . ?
O23 W5 O22 W2A -78.2(7) . . . . ?
O23 W5 O28 W5A 149.4(15) . . . . ?
O23 W5A O26 W5 44(2) . . . . ?
O23 W5A O26 W7A -100(3) . . . . ?
O23 W5A O27 W5 -6.6(13) . . . . ?
O23 W5A O27 W9A 152.1(9) . . . . ?
O23 W5A O27 K2 -22.8(6) . . . . ?
O23 W5A O28 W5 -23.3(12) . . . . ?
O5 W6 O3 W8 -20.0(13) . . . . ?
O5 W6 O3 W8A 11.3(19) . . . . ?
O5 W6 O4 K2 9.7(6) . . . 1_455 ?
O1 W8A O3 W6 -25(2) . . . . ?
O21 W3 O6 W6 76.9(6) . . . . ?
O21 W7 O25 W9 -49(2) . . . . ?
O21 W7A O20 W6 -62.0(14) . . . . ?
O27 W5 W5A O26 152(3) . . . . ?
O27 W5 W5A O23 15(3) . . . . ?
O27 W5 W5A O22 155.7(6) . . . . ?
O27 W5 W5A O33 81.6(9) . . . . ?
O27 W5 W5A O28 -99.8(9) . . . . ?
O27 W5 O23 W1 -87.5(7) . . . . ?
O27 W5 O23 W5A -13(3) . . . . ?
O27 W5 O23 K2 30.3(5) . . . . ?
O27 W5 O23 W1A -73.8(8) . . . . ?
O27 W5 O22 W2 18.7(17) . . . . ?
O27 W5 O22 W5A -71.5(19) . . . . ?
O27 W5 O22 W2A 9.8(17) . . . . ?
O27 W5 O28 W5A 59.9(15) . . . . ?
O27 W5A O26 W5 151(3) . . . . ?
O27 W5A O26 W7A 7(2) . . . . ?
O27 W5A O28 W5 -98.5(15) . . . . ?
O27 W9 O24 W4 86.4(7) . . . . ?
O27 W9 O24 K2 -23.3(5) . . . . ?
O27 W9A O19 W8A 51(2) . . . . ?
O27 W9A O25 W7A -124(6) . . . . ?
O22 W2 O11 Co2 43.0(19) . . . . ?
O22 W5 W5A O26 -4(3) . . . . ?
O22 W5 W5A O23 -141(3) . . . . ?
O22 W5 W5A O27 -155.7(6) . . . . ?
O22 W5 W5A O33 -74.1(7) . . . . ?
O22 W5 W5A O28 104.5(8) . . . . ?
O22 W5 O23 W1 70.4(7) . . . . ?
O22 W5 O23 W5A 145(3) . . . . ?
O22 W5 O23 K2 -171.8(5) . . . . ?
O22 W5 O23 W1A 84.1(8) . . . . ?
O22 W5 O28 W5A -116.2(15) . . . . ?
O22 W5A O26 W5 -3(2) . . . . ?
O22 W5A O26 W7A -146.8(13) . . . . ?
O22 W5A O27 W5 -34.2(10) . . . . ?
O22 W5A O27 W9A 124.5(13) . . . . ?
O22 W5A O27 K2 -50.4(16) . . . . ?
O22 W5A O28 W5 48.4(13) . . . . ?
O18 W4 O17 Co2 -40.4(8) . . . 2_766 ?
O18 W4 O17 Co1 164.2(7) . . . 2_766 ?
O18 W4 O16 K1 151.2(12) . . . . ?
O18 W8 O1 Co2 46.1(9) . . . 2_766 ?
O18 W8A O1 Co2 50(2) . . . 2_766 ?
O18 W8A O3 W6 -103(2) . . . . ?
O34 W3 O6 W6 2.7(5) . . . . ?
O34 W6 O5 Co1 28.9(9) . . . . ?
O34 W6 O5 K2 161.3(4) . . . 1_455 ?
O34 W6 O3 W8 67.5(13) . . . . ?
O34 W6 O3 W8A 98.8(19) . . . . ?
O34 W6 O4 K2 -126(2) . . . 1_455 ?
O34 W7 O25 W9 -64.5(15) . . . . ?
O34 W7A O20 W6 2.0(11) . . . . ?
O34 Ge1 O31 Co2 119.0(6) . . . 2_766 ?
O34 Ge1 O31 Co2 -118.2(6) . . . . ?
O34 Ge1 O31 Co1 1.3(8) . . . . ?
O34 Ge1 O33 W2 63.4(7) . . . . ?
O34 Ge1 O33 W1 -178.8(5) . . . . ?
O34 Ge1 O33 W5 -58.2(7) . . . . ?
O34 Ge1 O33 W5A -53.8(7) . . . . ?
O34 Ge1 O33 W1A -166.5(8) . . . . ?
O34 Ge1 O33 W2A 57.8(7) . . . . ?
O34 Ge1 O32 W4 178.2(5) . . . . ?
O34 Ge1 O32 W4A -170.7(9) . . . . ?
O34 Ge1 O32 W8 -63.7(7) . . . . ?
O34 Ge1 O32 W9 58.5(8) . . . . ?
O34 Ge1 O32 W9A 42.5(8) . . . . ?
O15 W1 O14 Co2 -121.6(9) . . . . ?
O15 W1 O14 Co1 42.9(7) . . . 2_766 ?
O15 W1 O13 K1 172.2(4) . . . 2_866 ?
O15 W1 O13 K2 -93.8(8) . . . 2_866 ?
O15 W4 O17 Co2 115.8(8) . . . 2_766 ?
O15 W4 O17 Co1 -39.6(7) . . . 2_766 ?
O15 W4 O16 K1 -20.3(14) . . . . ?
O24 W4 O17 Co2 38.7(19) . . . 2_766 ?
O24 W4 O17 Co1 -116.7(14) . . . 2_766 ?
O24 W4 O16 K1 65.8(13) . . . . ?
O24 W4A O18 W8A -86.8(11) . . . . ?
O24 W9 O27 W5 -134.4(15) . . . . ?
O24 W9 O27 K2 22.2(5) . . . . ?
O24 W9A O19 W8A 93.9(12) . . . . ?
O24 W9A O25 W7A -92(6) . . . . ?
O19 W8 O1 Co2 -25(2) . . . 2_766 ?
O19 W8A O1 Co2 10(3) . . . 2_766 ?
O19 W8A O3 W6 -155.3(16) . . . . ?
O19 W9 O27 W5 -43(2) . . . . ?
O19 W9 O27 K2 113.9(13) . . . . ?
O19 W9 O24 W4 -71.9(7) . . . . ?
O19 W9 O24 K2 178.4(5) . . . . ?
O19 W9A O25 W7A 27(6) . . . . ?
O20 W6 O5 Co1 25(2) . . . . ?
O20 W6 O5 K2 157.1(13) . . . 1_455 ?
O20 W6 O3 W8 140.7(13) . . . . ?
O20 W6 O3 W8A 172.0(19) . . . . ?
O20 W6 O4 K2 -165.9(5) . . . 1_455 ?
O20 W7 O25 W9 -137.6(15) . . . . ?
O33 W2 O11 Co2 34.3(10) . . . . ?
O33 W1 O14 Co2 -36.1(9) . . . . ?
O33 W1 O14 Co1 128.5(7) . . . 2_766 ?
O33 W1 O13 K1 48(3) . . . 2_866 ?
O33 W1 O13 K2 142(2) . . . 2_866 ?
O33 W5 W5A O26 70(3) . . . . ?
O33 W5 W5A O23 -66(2) . . . . ?
O33 W5 W5A O27 -81.6(9) . . . . ?
O33 W5 W5A O22 74.1(7) . . . . ?
O33 W5 W5A O28 178.6(5) . . . . ?
O33 W5 O23 W1 -2.1(6) . . . . ?
O33 W5 O23 W5A 72(3) . . . . ?
O33 W5 O23 K2 115.6(5) . . . . ?
O33 W5 O23 W1A 11.6(8) . . . . ?
O33 W5 O22 W2 3.2(6) . . . . ?
O33 W5 O22 W5A -87.0(15) . . . . ?
O33 W5 O22 W2A -5.7(6) . . . . ?
O33 W5A O26 W5 64(3) . . . . ?
O33 W5A O26 W7A -80.3(16) . . . . ?
O33 W5A O27 W5 -70.4(14) . . . . ?
O33 W5A O27 W9A 88.3(9) . . . . ?
O33 W5A O27 K2 -86.6(5) . . . . ?
O33 W5A O28 W5 2.2(8) . . . . ?
O33 Ge1 O31 Co2 -122.3(5) . . . 2_766 ?
O33 Ge1 O31 Co2 0.5(7) . . . . ?
O33 Ge1 O31 Co1 120.0(6) . . . . ?
O33 Ge1 O34 W3 -60.4(7) . . . . ?
O33 Ge1 O34 W6 -180.0(5) . . . . ?
O33 Ge1 O34 W7 59.6(7) . . . . ?
O33 Ge1 O34 W7A 71.9(9) . . . . ?
O33 Ge1 O32 W4 63.0(6) . . . . ?
O33 Ge1 O32 W4A 74.1(10) . . . . ?
O33 Ge1 O32 W8 -178.9(5) . . . . ?
O33 Ge1 O32 W9 -56.6(8) . . . . ?
O33 Ge1 O32 W9A -72.6(8) . . . . ?
O3 W6 O5 Co1 114.4(9) . . . . ?
O3 W6 O5 K2 -113.2(5) . . . 1_455 ?
O3 W6 O4 K2 106.7(5) . . . 1_455 ?
O3 W8 O1 Co2 -111.0(9) . . . 2_766 ?
O3 W8A O1 Co2 -82(2) . . . 2_766 ?
O32 W4 O17 Co2 31.3(7) . . . 2_766 ?
O32 W4 O17 Co1 -124.1(7) . . . 2_766 ?
O32 W4 O16 K1 95(3) . . . . ?
O32 W4A O18 W8A -3.4(11) . . . . ?
O32 W8 O1 Co2 -26.5(9) . . . 2_766 ?
O32 W9 O27 W5 -59.9(14) . . . . ?
O32 W9 O27 K2 96.6(4) . . . . ?
O32 W9 O24 W4 0.6(6) . . . . ?
O32 W9 O24 K2 -109.1(5) . . . . ?
O32 W9A O19 W8A 27.5(11) . . . . ?
O32 W9A O25 W7A -49(6) . . . . ?
O32 Ge1 O31 Co2 -2.2(8) . . . 2_766 ?
O32 Ge1 O31 Co2 120.6(6) . . . . ?
O32 Ge1 O31 Co1 -119.9(6) . . . . ?
O32 Ge1 O34 W3 -176.1(6) . . . . ?
O32 Ge1 O34 W6 64.2(7) . . . . ?
O32 Ge1 O34 W7 -56.1(7) . . . . ?
O32 Ge1 O34 W7A -43.8(10) . . . . ?
O32 Ge1 O33 W2 179.3(5) . . . . ?
O32 Ge1 O33 W1 -62.9(7) . . . . ?
O32 Ge1 O33 W5 57.7(7) . . . . ?
O32 Ge1 O33 W5A 62.2(6) . . . . ?
O32 Ge1 O33 W1A -50.5(9) . . . . ?
O32 Ge1 O33 W2A 173.7(6) . . . . ?
O10 W2 O11 Co2 -142.0(9) . . . . ?
O13 W1 O14 Co2 136.7(9) . . . . ?
O13 W1 O14 Co1 -58.8(8) . . . 2_766 ?
O25 W7A O20 W6 76.4(13) . . . . ?
O25 W9 O27 W5 24.6(14) . . . . ?
O25 W9 O27 K2 -178.9(5) . . . . ?
O25 W9 O24 W4 9.9(19) . . . . ?
O25 W9 O24 K2 -99.8(14) . . . . ?
O25 W9A O19 W8A -55.3(15) . . . . ?
O16 W4 O17 Co2 -142.2(8) . . . 2_766 ?
O16 W4 O17 Co1 62.4(8) . . . 2_766 ?
O16 W4A O18 W8A 177.4(8) . . . . ?
O7 W3 O6 W6 176.8(6) . . . . ?
O41 N1 C5 C4 -175.3(14) . . . . ?
O41 N1 C1 C2 178.1(15) . . . . ?
O4 W6 O5 Co1 -141.9(9) . . . . ?
O4 W6 O5 K2 -9.5(6) . . . 1_455 ?
O4 W6 O3 W8 -123.1(13) . . . . ?
O4 W6 O3 W8A -91.8(19) . . . . ?
O30 W7 O25 W9 123.2(15) . . . . ?
O30 W7A O20 W6 -176.7(10) . . . . ?
N1 C5 C4 C3 -5(2) . . . . ?
O2 W8 O1 Co2 148.0(9) . . . 2_766 ?
O2 W8A O1 Co2 131.8(18) . . . 2_766 ?
O2 W8A O3 W6 113(2) . . . . ?
N2 C9 C10 C6 4(3) . . . . ?
O46 N4 C19 C20 177.0(16) . . . . ?
O46 N4 C18 C17 -178.5(15) . . . . ?
O42 N2 C8 C7 178.3(16) . . . . ?
O42 N2 C9 C10 -179.2(16) . . . . ?
O47 N3 C15 C14 179(2) . . . . ?
O47 N3 C11 C12 -177(3) . . . . ?
O28 W5 W5A O26 -108(3) . . . . ?
O28 W5 W5A O23 115(2) . . . . ?
O28 W5 W5A O27 99.8(9) . . . . ?
O28 W5 W5A O22 -104.5(8) . . . . ?
O28 W5 W5A O33 -178.6(5) . . . . ?
O28 W5 O23 W1 173.2(7) . . . . ?
O28 W5 O23 W5A -112(3) . . . . ?
O28 W5 O23 K2 -69.0(6) . . . . ?
O28 W5 O23 W1A -173.1(8) . . . . ?
O28 W5 O22 W2 -171.6(7) . . . . ?
O28 W5 O22 W5A 98.3(15) . . . . ?
O28 W5 O22 W2A 179.6(7) . . . . ?
O28 W5A O26 W5 -91(3) . . . . ?
O28 W5A O26 W7A 125.4(14) . . . . ?
O28 W5A O27 W5 71.0(14) . . . . ?
O28 W5A O27 W9A -130.4(9) . . . . ?
O28 W5A O27 K2 54.7(8) . . . . ?
O48 N5 C21 C22 -176.2(18) . . . . ?
O48 N5 C25 C24 175.5(19) . . . . ?
N3 C15 C14 C13 -1(3) . . . . ?
C3 C2 C1 N1 -1(3) . . . . ?
C3 C6 C10 C9 179.0(15) . . . . ?
C2 C3 C6 C7 -14(2) . . . . ?
C2 C3 C6 C10 164.5(15) . . . . ?
C2 C3 C4 C5 3(2) . . . . ?
C5 N1 C1 C2 0(2) . . . . ?
C7 C6 C10 C9 -2(2) . . . . ?
C6 C3 C2 C1 -177.9(15) . . . . ?
C6 C3 C4 C5 -179.4(14) . . . . ?
C6 C7 C8 N2 -2(3) . . . . ?
C4 C3 C2 C1 -1(2) . . . . ?
C4 C3 C6 C7 168.7(15) . . . . ?
C4 C3 C6 C10 -13(2) . . . . ?
C1 N1 C5 C4 3(2) . . . . ?
N4 C19 C20 C16 0(3) . . . . ?
C8 N2 C9 C10 -4(3) . . . . ?
C8 C7 C6 C3 -179.9(14) . . . . ?
C8 C7 C6 C10 1(2) . . . . ?
C9 N2 C8 C7 3(3) . . . . ?
C13 C16 C20 C19 -178.8(16) . . . . ?
C13 C12 C11 N3 -5(4) . . . . ?
C19 N4 C18 C17 0(2) . . . . ?
C15 N3 C11 C12 3(4) . . . . ?
C17 C16 C20 C19 3(2) . . . . ?
C16 C13 C14 C15 -177.7(18) . . . . ?
C16 C13 C12 C11 -179(2) . . . . ?
C16 C17 C18 N4 3(2) . . . . ?
C14 C13 C16 C17 162.3(17) . . . . ?
C14 C13 C16 C20 -16(3) . . . . ?
C14 C13 C12 C11 3(4) . . . . ?
C18 N4 C19 C20 -2(3) . . . . ?
C18 C17 C16 C13 177.2(15) . . . . ?
C18 C17 C16 C20 -5(2) . . . . ?
C23 C23 C22 C21 -180(2) 2_577 . . . ?
C23 C23 C24 C25 179(2) 2_577 . . . ?
C23 C22 C21 N5 3(3) . . . . ?
C23 C24 C25 N5 -1(3) . . . . ?
C22 C23 C24 C25 4(3) . . . . ?
C21 N5 C25 C24 -1(3) . . . . ?
O29 W9 O27 W5 124.5(15) . . . . ?
O29 W9 O27 K2 -78.9(6) . . . . ?
O29 W9 O24 W4 -172.3(7) . . . . ?
O29 W9 O24 K2 78.0(6) . . . . ?
O29 W9A O19 W8A 178.2(10) . . . . ?
O29 W9A O25 W7A 156(5) . . . . ?
C12 C13 C16 C17 -15(3) . . . . ?
C12 C13 C16 C20 167.1(19) . . . . ?
C12 C13 C14 C15 0(3) . . . . ?
C11 N3 C15 C14 0(3) . . . . ?
C24 C23 C22 C21 -4(3) . . . . ?
C25 N5 C21 C22 1(3) . . . . ?
K1 W1 O14 Co2 84.2(8) 2_866 . . . ?
K1 W1 O14 Co1 -111.3(6) 2_866 . . 2_766 ?
K1 W1 O13 K2 94.0(8) 2_866 . . 2_866 ?
K2 W1 O14 Co2 -139.4(6) . . . . ?
K2 W1 O14 Co1 25.1(10) . . . 2_766 ?
K2 W1 O13 K1 130.0(4) . . . 2_866 ?
K2 W1 O13 K2 -136.0(7) . . . 2_866 ?
K2 W4 O17 Co2 131.4(6) . . . 2_766 ?
K2 W4 O17 Co1 -24.0(9) . . . 2_766 ?
K2 W4 O16 K1 15.0(12) . . . . ?
K2 W5 W5A O26 165(2) . . . . ?
K2 W5 W5A O23 28.3(18) . . . . ?
K2 W5 W5A O27 13.2(14) . . . . ?
K2 W5 W5A O22 168.8(12) . . . . ?
K2 W5 W5A O33 94.8(6) . . . . ?
K2 W5 W5A O28 -86.7(7) . . . . ?
K2 W5 O23 W1 -117.7(8) . . . . ?
K2 W5 O23 W5A -43(3) . . . . ?
K2 W5 O23 W1A -104.1(9) . . . . ?
K2 W5 O22 W2 -76.2(7) . . . . ?
K2 W5 O22 W5A -166.4(15) . . . . ?
K2 W5 O22 W2A -85.0(7) . . . . ?
K2 W5 O28 W5A 112.9(15) . . . . ?
K2 W6 O5 Co1 -132.4(11) 1_455 . . . ?
K2 W6 O3 W8 -70.7(13) 1_455 . . . ?
K2 W6 O3 W8A -39(2) 1_455 . . . ?
K2 O23 W1A W5 -119.1(8) . . . . ?
K2 O23 W1A O14 146(3) . . . . ?
K2 O23 W1A O12 153.1(6) . . . . ?
K2 O23 W1A O15 -22.5(10) . . . . ?
K2 O23 W1A O33 -132.6(7) . . . . ?
K2 O23 W1A O13 75.8(6) . . . . ?
K2 O15 W1A W5 59.5(6) . . . . ?
K2 O15 W1A O14 -153.2(6) . . . . ?
K2 O15 W1A O23 22.8(10) . . . . ?
K2 O15 W1A O33 112.5(6) . . . . ?
K2 O15 W1A O13 -68.5(6) . . . . ?
W1A W5 W5A O26 101(3) . . . . ?
W1A W5 W5A O23 -36.2(16) . . . . ?
W1A W5 W5A O27 -51.4(16) . . . . ?
W1A W5 W5A O22 104.3(14) . . . . ?
W1A W5 W5A O33 30.2(9) . . . . ?
W1A W5 W5A O28 -151.2(11) . . . . ?
W1A W5 O23 W5A 61(3) . . . . ?
W1A W5 O23 K2 104.1(9) . . . . ?
W1A W5 O22 W5A -124.5(15) . . . . ?
W1A W5 O22 W2A -43.2(7) . . . . ?
W1A W5 O28 W5A 143.6(17) . . . . ?

loop_
_smtbx_masks_void_nr
_smtbx_masks_void_average_x
_smtbx_masks_void_average_y
_smtbx_masks_void_average_z
_smtbx_masks_void_volume
_smtbx_masks_void_count_electrons
_smtbx_masks_void_content
1 0.000 0.500 0.000 102.5 22.4 ?
